data_1569503
loop_
_publ_author_name
'Guo, Shen-Yi'
'Zhang, Zhuo-Ang'
'Tong, Shuo'
'Guo, Qing-Hui'
'Hua, Ruimao'
'Wang, Mei-Xiang'

_publ_section_title
;
 Tetrahomo corona[4]arene-based spirophanes: synthesis, structure, and
 properties.
;
_journal_issue 31
_journal_name_full 'Chemical science'
_journal_page_first 8393
_journal_page_last 8400
_journal_paper_doi 10.1039/d3sc02417b
_journal_volume 14
_journal_year 2023
_chemical_absolute_configuration ad
_chemical_formula_moiety 'C6 H4 S4, C42 H30 F4 N8 O6 S2, 0.75(C2 H4 Cl2)'
_chemical_formula_sum 'C49.5 H37 Cl1.5 F4 N8 O6 S6'
_chemical_formula_weight 1161.40
_space_group_crystal_system monoclinic
_space_group_IT_number 4
_space_group_name_Hall 'P 2yb'
_space_group_name_H-M_alt 'P 1 21 1'
_atom_sites_solution_hydrogens geom
_atom_sites_solution_primary dual
_audit_creation_date 2023-04-21
_audit_creation_method
;
Olex2 1.3
(compiled 2020.11.12 svn.r5f609507 for OlexSys, GUI svn.r6408)
;
_audit_update_record
;
2023-05-08 deposited with the CCDC.	2023-07-10 downloaded from the CCDC.
;
_cell_angle_alpha 90
_cell_angle_beta 94.936(5)
_cell_angle_gamma 90
_cell_formula_units_Z 4
_cell_length_a 10.6988(4)
_cell_length_b 17.9646(7)
_cell_length_c 27.0532(16)
_cell_measurement_reflns_used 37838
_cell_measurement_temperature 172.99(10)
_cell_measurement_theta_max 76.7300
_cell_measurement_theta_min 3.0820
_cell_volume 5180.3(4)
_computing_molecular_graphics 'Olex2 1.3 (Dolomanov et al., 2009)'
_computing_publication_material 'Olex2 1.3 (Dolomanov et al., 2009)'
_computing_structure_refinement 'SHELXL 2018/3 (Sheldrick, 2015)'
_computing_structure_solution 'SHELXT 2018/2 (Sheldrick, 2018)'
_diffrn_ambient_temperature 172.99(10)
_diffrn_measured_fraction_theta_full 0.991
_diffrn_measured_fraction_theta_max 0.960
_diffrn_measurement_device_type 'XtaLAB AFC11 (RINC): quarter-chi single'
_diffrn_measurement_method '\w scans'
_diffrn_radiation_type CuK\a
_diffrn_radiation_wavelength 1.54184
_diffrn_reflns_av_R_equivalents 0.1474
_diffrn_reflns_av_unetI/netI 0.0648
_diffrn_reflns_Laue_measured_fraction_full 0.991
_diffrn_reflns_Laue_measured_fraction_max 0.960
_diffrn_reflns_limit_h_max 13
_diffrn_reflns_limit_h_min -13
_diffrn_reflns_limit_k_max 22
_diffrn_reflns_limit_k_min -22
_diffrn_reflns_limit_l_max 34
_diffrn_reflns_limit_l_min -32
_diffrn_reflns_number 97629
_diffrn_reflns_point_group_measured_fraction_full 0.943
_diffrn_reflns_point_group_measured_fraction_max 0.896
_diffrn_reflns_theta_full 67.684
_diffrn_reflns_theta_max 77.906
_diffrn_reflns_theta_min 2.460
_exptl_absorpt_coefficient_mu 3.772
_exptl_absorpt_correction_T_max 1.00000
_exptl_absorpt_correction_T_min 0.55743
_exptl_absorpt_correction_type multi-scan
_exptl_absorpt_process_details
;
CrysAlisPro 1.171.40.78a (Rigaku Oxford Diffraction, 2020)
Empirical absorption correction using spherical harmonics,
 implemented in SCALE3 ABSPACK scaling algorithm.
;
_exptl_crystal_colour 'clear brown'
_exptl_crystal_colour_lustre clear
_exptl_crystal_colour_primary brown
_exptl_crystal_density_diffrn 1.489
_exptl_crystal_description plate
_exptl_crystal_F_000 2382
_exptl_crystal_size_max 0.3
_exptl_crystal_size_mid 0.05
_exptl_crystal_size_min 0.005
_refine_diff_density_max 0.964
_refine_diff_density_min -0.591
_refine_diff_density_rms 0.139
_refine_ls_abs_structure_details
;
 Flack x determined using 5338 quotients [(I+)-(I-)]/[(I+)+(I-)]
 (Parsons, Flack and Wagner, Acta Cryst. B69 (2013) 249-259).
;
_refine_ls_abs_structure_Flack 0.105(13)
_refine_ls_extinction_method none
_refine_ls_goodness_of_fit_ref 1.046
_refine_ls_hydrogen_treatment constr
_refine_ls_matrix_type full
_refine_ls_number_parameters 1346
_refine_ls_number_reflns 19867
_refine_ls_number_restraints 429
_refine_ls_restrained_S_all 1.044
_refine_ls_R_factor_all 0.1504
_refine_ls_R_factor_gt 0.1297
_refine_ls_shift/su_max 0.000
_refine_ls_shift/su_mean 0.000
_refine_ls_structure_factor_coef Fsqd
_refine_ls_weighting_details 'w=1/[\s^2^(Fo^2^)+(0.0500P)^2^+50.0000P] where P=(Fo^2^+2Fc^2^)/3'
_refine_ls_weighting_scheme calc
_refine_ls_wR_factor_gt 0.2950
_refine_ls_wR_factor_ref 0.3081
_reflns_Friedel_coverage 0.808
_reflns_Friedel_fraction_full 0.891
_reflns_Friedel_fraction_max 0.828
_reflns_number_gt 15956
_reflns_number_total 19867
_reflns_threshold_expression 'I > 2\s(I)'
_cod_data_source_file d3sc02417b2.cif
_cod_data_source_block 23a-ttf-dce-hex_auto_auto_tw
_cod_depositor_comments 'Adding full bibliography for 1569486--1569506.cif.'
_cod_original_formula_sum 'C49.50 H37 Cl1.50 F4 N8 O6 S6'
_cod_database_code 1569503
_shelx_shelxl_version_number 2018/3
_shelx_space_group_comment
;
The symmetry employed for this shelxl refinement is uniquely defined
by the following loop, which should always be used as a source of
symmetry information in preference to the above space-group names.
They are only intended as comments.
;
_shelx_estimated_absorpt_t_max 0.981
_shelx_estimated_absorpt_t_min 0.397
_olex2_refinement_description
;
1. Twinned data refinement
 Scales: 0.803(3)
 0.197(3)
2. Fixed Uiso
 At 1.2 times of:
  All C(H) groups, All C(H,H) groups
3. Restrained distances
 C3F-C9
 1.45 with sigma of 0.02
 C8-Cl6
 1.65 with sigma of 0.02
 C3-C8
 1.55 with sigma of 0.02
 C15-C21
 1.5 with sigma of 0.02
 C21-Cl2
 1.7 with sigma of 0.02
 C15-Cl19
 1.7 with sigma of 0.02
4. Rigid bond restraints
 C1, C46, C3C, C2Z, C2T, C19
 with sigma for 1-2 distances of 0.01 and sigma for 1-3 distances of 0.01
 C17, C14, C41, C40, C70, C57
 with sigma for 1-2 distances of 0.01 and sigma for 1-3 distances of 0.01
 C34, C2R, C12, C2H, C27, C1K, C45, O23
 with sigma for 1-2 distances of 0.01 and sigma for 1-3 distances of 0.01
 C3F, C3B, C1B, C3K, C44, C3L
 with sigma for 1-2 distances of 0.01 and sigma for 1-3 distances of 0.01
 O3, C9, C16
 with sigma for 1-2 distances of 0.01 and sigma for 1-3 distances of 0.01
 Cl2, Cl19
 with sigma for 1-2 distances of 0.01 and sigma for 1-3 distances of 0.01
 C38, S1, N1, N11, N9, C6, N6
 with sigma for 1-2 distances of 0.01 and sigma for 1-3 distances of 0.01
 C3, Cl1, C8, Cl6
 with sigma for 1-2 distances of 0.01 and sigma for 1-3 distances of 0.01
 C39, C37, C2J, C2X, C22, C16, F7, F12, F, F6, O1, O3
 with sigma for 1-2 distances of 0.005 and sigma for 1-3 distances of 0.01
 C2L, C42, S4, C28, S5
 with sigma for 1-2 distances of 0.01 and sigma for 1-3 distances of 0.01
 C1V, C36, C1Y, C1A, C31, C1G, F1, O10, F4, F9, F8, O23
 with sigma for 1-2 distances of 0.01 and sigma for 1-3 distances of 0.01
 O10, C2U, C14, C17, C57, C70, C40, C41, C1Q
 with sigma for 1-2 distances of 0.01 and sigma for 1-3 distances of 0.01
 C15, Cl19, C21, Cl2
 with sigma for 1-2 distances of 0.01 and sigma for 1-3 distances of 0.01
 C3M, C30, C1I, C2N, C2C, C20
 with sigma for 1-2 distances of 0.01 and sigma for 1-3 distances of 0.01
 C3C, C2Z, C2T, C19, C1, C46
 with sigma for 1-2 distances of 0.01 and sigma for 1-3 distances of 0.01
5. Uiso/Uaniso restraints and constraints
C70 \\sim C57 \\sim C17 \\sim C14 \\sim C41 \\sim C40: within 2A with sigma of
0.04 and sigma for terminal atoms of 0.08 within 2A
C9 \\sim O3 \\sim C16: within 2A with sigma of 0.04 and sigma for terminal
atoms of 0.08 within 2A
C39 \\sim C37 \\sim C2J \\sim C2X \\sim C22 \\sim C16 \\sim F7 \\sim F12 \\sim
F \\sim F6 \\sim O1 \\sim O3: within 2A with sigma of 0.005 and sigma for
terminal atoms of 0.01 within 2A
C1V \\sim C36 \\sim C1Y \\sim C1A \\sim C31 \\sim C1G \\sim F1 \\sim O10 \\sim
F4 \\sim F9 \\sim F8 \\sim O23: within 2A with sigma of 0.04 and sigma for
terminal atoms of 0.08 within 2A
C3C \\sim C2Z \\sim C2T \\sim C19 \\sim C1 \\sim C46: within 2A with sigma of
0.04 and sigma for terminal atoms of 0.08 within 2A
Uanis(C45) \\sim Ueq: with sigma of 0.005 and sigma for terminal atoms of 0.01
Uanis(C2U) \\sim Ueq: with sigma of 0.01 and sigma for terminal atoms of 0.02
Uanis(C3M) \\sim Ueq, Uanis(C3D) \\sim Ueq: with sigma of 0.01 and sigma for
terminal atoms of 0.02
Uanis(C1Q) \\sim Ueq: with sigma of 0.05 and sigma for terminal atoms of 0.1
6. Others
 Fixed Sof: Cl6(0.5) C8(0.5) H8A(0.5) H8B(0.5) Cl1(0.5) C3(0.5) H3A(0.5)
 H3B(0.5)
7.a Secondary CH2 refined with riding coordinates:
 C5(H5A,H5B), C13(H13A,H13B), C18(H18A,H18B), C1Q(H1QA,H1QB), C1R(H1RA,H1RB),
 C29(H29A,H29B), C2A(H2AA,H2AB), C2K(H2KA,H2KB), C2M(H2MA,H2MB), C2U(H2UA,H2UB),
  C33(H33A,H33B), C3D(H3DA,H3DB), C3E(H3EA,H3EB), C3H(H3HA,H3HB), C45(H45A,
 H45B), C9(H9A,H9B), C8(H8A,H8B), C3(H3A,H3B), C21(H21A,H21B), C15(H15A,H15B)
7.b Aromatic/amide H refined with riding coordinates:
 C4(H4), C40(H40), C17(H17), C43(H43), C1F(H1F), C1K(H1K), C1N(H1N), C1W(H1W),
 C1X(H1X), C25(H25), C27(H27), C2C(H2C), C2E(H2E), C2F(H2F), C2H(H2H), C2L(H2L),
  C2N(H2N), C2O(H2O), C2P(H2P), C2Q(H2Q), C2W(H2W), C2Y(H2Y), C30(H30),
 C34(H34), C1B(H1B), C3K(H3K), C44(H44), C3L(H3L), C3M(H3M), C42(H42), C70(H70),
  C57(H57), C1(H1), C2Z(H2Z), C3C(H3C), C46(H46)
7.c Fitted hexagon refined as free rotating group:
 C3B(C1B,C3K,C44,C3L,C3F), C1(C19,C2T,C2Z,C3C,C46)
;
_olex2_submission_special_instructions 'No special instructions were received'

loop_
_space_group_symop_operation_xyz
'x, y, z'
'-x, y+1/2, -z'

loop_
_atom_site_label
_atom_site_type_symbol
_atom_site_fract_x
_atom_site_fract_y
_atom_site_fract_z
_atom_site_U_iso_or_equiv
_atom_site_adp_type
_atom_site_occupancy
_atom_site_site_symmetry_order
_atom_site_calc_flag
_atom_site_refinement_flags_posn
_atom_site_refinement_flags_adp
_atom_site_refinement_flags_occupancy
_atom_site_disorder_assembly
_atom_site_disorder_group
S13 S 1.3197(5) 0.2759(3) 0.5586(2) 0.0598(13) Uani 1 1 d . . . . .
S S 1.4566(4) 0.4171(3) 0.5506(2) 0.0550(12) Uani 1 1 d . . . . .
S3 S 0.6014(6) 0.5871(3) 0.6634(2) 0.0617(13) Uani 1 1 d . . . . .
S4 S 1.2020(6) 0.5104(3) 0.5664(3) 0.078(2) Uani 1 1 d . U . . .
S1 S 0.9902(6) 0.2004(3) 0.6643(2) 0.0730(16) Uani 1 1 d . U . . .
S5 S 1.0627(5) 0.3689(3) 0.5736(3) 0.0757(19) Uani 1 1 d . U . . .
S6 S 0.0312(5) 0.5791(3) -0.0608(2) 0.0603(13) Uani 1 1 d . . . . .
S9 S 0.8629(6) 0.7598(3) -0.1655(2) 0.0670(15) Uani 1 1 d . . . . .
S10 S 0.4843(6) 0.3703(3) -0.1726(2) 0.0683(15) Uani 1 1 d . . . . .
S7 S 0.2937(5) 0.6705(3) -0.0568(3) 0.0640(15) Uani 1 1 d . . . . .
S8 S 0.4251(5) 0.5332(3) -0.0822(3) 0.084(2) Uani 1 1 d . . . . .
S2 S 0.1616(6) 0.4408(3) -0.0847(3) 0.085(2) Uani 1 1 d . . . . .
O O 0.6316(12) 0.5855(7) 0.4571(5) 0.046(3) Uani 1 1 d . . . . .
F1 F 0.6299(12) 0.2419(7) 0.3136(6) 0.078(4) Uani 1 1 d . U . . .
Cl2 Cl 0.5799(17) 0.6943(8) 0.3190(5) 0.203(7) Uani 1 1 d D U . . .
O42 O 0.8412(11) 0.1948(7) 0.4590(6) 0.053(3) Uani 1 1 d . . . . .
O4 O 0.5151(10) 0.3115(7) 0.4165(5) 0.048(3) Uani 1 1 d . . . . .
C4 C 0.6245(17) 0.4320(8) 0.4307(6) 0.037(4) Uani 1 1 d . . . . .
H4 H 0.548046 0.459195 0.427827 0.044 Uiso 1 1 calc R U . . .
N9 N 0.7893(13) 0.2241(7) 0.5375(7) 0.049(3) Uani 1 1 d . U . . .
N20 N 0.7280(13) 0.5519(8) 0.5338(6) 0.044(3) Uani 1 1 d . . . . .
N11 N 0.8211(14) 0.2256(8) 0.5865(7) 0.049(3) Uani 1 1 d . U . . .
O5 O 0.9555(12) 0.4698(7) 0.4448(7) 0.062(4) Uani 1 1 d . . . . .
C5 C 1.0709(16) 0.4334(10) 0.4330(9) 0.056(6) Uani 1 1 d . . . . .
H5A H 1.122099 0.420756 0.464122 0.068 Uiso 1 1 calc R U . . .
H5B H 1.050280 0.386532 0.414859 0.068 Uiso 1 1 calc R U . . .
N13 N 0.7238(16) 0.5510(8) 0.5823(6) 0.047(4) Uani 1 1 d . . . . .
C2 C 0.6300(15) 0.5825(9) 0.5062(7) 0.043(4) Uani 1 1 d . . . . .
O14 O 0.5500(14) 0.6293(7) 0.0607(6) 0.064(4) Uani 1 1 d . . . . .
N15 N 0.5234(15) 0.6093(8) 0.5221(6) 0.049(4) Uani 1 1 d . . . . .
O16 O 0.9873(12) 0.4687(7) 0.0674(5) 0.051(3) Uani 1 1 d . . . . .
N3 N 0.5169(17) 0.6098(8) 0.5706(7) 0.053(4) Uani 1 1 d . . . . .
F F 0.8701(14) 0.3968(7) 0.1738(5) 0.074(3) Uani 1 1 d . U . . .
O1 O 1.0817(18) 0.4763(9) 0.1970(6) 0.074(3) Uani 1 1 d . U . . .
O2 O 0.6566(11) 0.3561(7) 0.0296(5) 0.046(3) Uani 1 1 d . . . . .
N6 N 0.9864(13) 0.1712(9) 0.5235(7) 0.054(4) Uani 1 1 d . U . . .
C41 C 0.2989(16) 0.3017(10) 0.3883(9) 0.052(4) Uani 1 1 d . U . . .
C6 C 0.8685(15) 0.1969(8) 0.5093(9) 0.049(4) Uani 1 1 d . U . . .
F12 F 1.0492(16) 0.6325(8) 0.2129(5) 0.086(4) Uani 1 1 d . U . . .
F4 F 0.4788(13) 0.4829(9) 0.2756(5) 0.082(4) Uani 1 1 d . U . . .
C7 C 0.7665(18) 0.6294(10) 0.0613(7) 0.045(4) Uani 1 1 d . . . . .
F8 F 0.8538(12) 0.2949(8) 0.3339(7) 0.088(5) Uani 1 1 d . U . . .
O10 O 0.4321(15) 0.3284(11) 0.2824(6) 0.075(4) Uani 1 1 d . U . . .
F9 F 0.7040(14) 0.5380(9) 0.2988(6) 0.092(5) Uani 1 1 d . U . . .
F6 F 0.6449(15) 0.4565(8) 0.1645(6) 0.091(4) Uani 1 1 d . U . . .
C10 C 0.6564(19) 0.5886(11) 0.0565(8) 0.051(4) Uani 1 1 d . . . . .
C11 C 0.6152(16) 0.5807(10) 0.6002(8) 0.050(5) Uani 1 1 d . . . . .
O12 O 0.8789(12) 0.7445(7) 0.0428(5) 0.050(3) Uani 1 1 d . . . . .
C12 C 1.1416(17) 0.4810(10) 0.4033(9) 0.052(4) Uani 1 1 d . U . . .
C13 C 0.750(2) 0.5539(9) 0.4368(8) 0.054(5) Uani 1 1 d . . . . .
H13A H 0.826052 0.569434 0.457782 0.065 Uiso 1 1 calc R U . . .
H13B H 0.757490 0.571281 0.402451 0.065 Uiso 1 1 calc R U . . .
C14 C 0.2630(16) 0.3060(10) 0.3359(9) 0.054(4) Uani 1 1 d . U . . .
N2 N 0.9724(15) 0.7729(8) -0.0253(7) 0.052(4) Uani 1 1 d . . . . .
C40 C 0.237(2) 0.2554(13) 0.4193(12) 0.079(5) Uani 1 1 d . U . . .
H40 H 0.262486 0.253248 0.453762 0.095 Uiso 1 1 calc R U . . .
N1 N 1.0196(15) 0.1731(10) 0.5720(8) 0.059(4) Uani 1 1 d . U . . .
C17 C 0.167(2) 0.2609(14) 0.3150(11) 0.074(5) Uani 1 1 d . U . . .
H17 H 0.146996 0.261073 0.280158 0.089 Uiso 1 1 calc R U . . .
C18 C 0.7707(19) 0.7125(11) 0.0657(9) 0.056(5) Uani 1 1 d . . . . .
H18A H 0.692273 0.733686 0.049415 0.067 Uiso 1 1 calc R U . . .
H18B H 0.775793 0.726454 0.101202 0.067 Uiso 1 1 calc R U . . .
Cl19 Cl 0.706(2) 0.9115(13) 0.2941(8) 0.258(10) Uani 1 1 d D U . . .
F7 F 0.8323(18) 0.6933(8) 0.1996(6) 0.104(4) Uani 1 1 d . U . . .
C38 C 0.9346(18) 0.2004(9) 0.6021(8) 0.051(4) Uani 1 1 d . U . . .
C43 C 1.478(2) 0.2715(12) 0.5513(8) 0.058(5) Uani 1 1 d . . . . .
H43 H 1.520764 0.225284 0.549023 0.069 Uiso 1 1 calc R U . . .
N1C N 0.4750(15) 0.3316(8) -0.0812(7) 0.052(4) Uani 1 1 d . . . . .
N1D N 0.5131(14) 0.3287(8) -0.0340(7) 0.052(4) Uani 1 1 d . . . . .
C1E C 0.7683(16) 0.4722(9) 0.0519(7) 0.041(4) Uani 1 1 d . . . . .
C1F C 0.550(2) 0.5420(12) -0.2124(10) 0.065(6) Uani 1 1 d . . . . .
H1F H 0.469743 0.525176 -0.225945 0.078 Uiso 1 1 calc R U . . .
C1G C 0.764(2) 0.3429(15) 0.3179(11) 0.078(6) Uani 1 1 d . U . . .
C1H C 0.8834(17) 0.5118(9) 0.0606(7) 0.042(4) Uani 1 1 d . . . . .
C1I C 0.7727(19) 0.4693(12) 0.6884(8) 0.056(5) Uani 1 1 d . U . . .
C1K C 1.2884(19) 0.5634(15) 0.3422(13) 0.086(8) Uani 1 1 d . U . . .
H1K H 1.336440 0.592520 0.321504 0.103 Uiso 1 1 calc R U . . .
C1A C 0.689(2) 0.4647(15) 0.3013(9) 0.075(6) Uani 1 1 d . U . . .
C1L C 0.1715(19) 0.5384(11) -0.0703(9) 0.056(5) Uani 1 1 d . . . . .
N1M N 0.7720(14) 0.7131(8) -0.0321(6) 0.047(4) Uani 1 1 d . . . . .
C1N C 0.8440(16) 0.3513(10) 0.4454(8) 0.049(5) Uani 1 1 d . . . . .
H1N H 0.920725 0.324756 0.451044 0.058 Uiso 1 1 calc R U . . .
C1O C 0.7342(16) 0.3118(10) 0.4394(8) 0.045(4) Uani 1 1 d . . . . .
N1P N 0.6667(15) 0.3910(9) -0.0978(6) 0.051(4) Uani 1 1 d . . . . .
C1Q C 0.4021(15) 0.3518(12) 0.4134(10) 0.065(6) Uani 1 1 d . U . . .
H1QA H 0.410445 0.397687 0.393713 0.078 Uiso 1 1 calc R U . . .
H1QB H 0.380813 0.366059 0.447007 0.078 Uiso 1 1 calc R U . . .
C1R C 0.724(2) 0.2302(11) 0.4376(10) 0.063(6) Uani 1 1 d . . . . .
H1RA H 0.706703 0.213942 0.402750 0.076 Uiso 1 1 calc R U . . .
H1RB H 0.653566 0.214014 0.456336 0.076 Uiso 1 1 calc R U . . .
C1S C 0.7347(19) 0.4684(9) 0.4381(7) 0.046(4) Uani 1 1 d . . . . .
N1T N 0.7705(16) 0.7155(8) -0.0815(8) 0.058(4) Uani 1 1 d . . . . .
C1U C 0.8477(17) 0.4276(11) 0.4437(8) 0.051(5) Uani 1 1 d . . . . .
C1V C 0.647(2) 0.3112(14) 0.3090(9) 0.064(5) Uani 1 1 d . U . . .
C1W C 1.539(2) 0.3374(12) 0.5490(10) 0.067(6) Uani 1 1 d . . . . .
H1W H 1.627242 0.338652 0.546428 0.080 Uiso 1 1 calc R U . . .
C1X C 0.570(3) 0.6149(12) -0.2109(9) 0.074(7) Uani 1 1 d . . . . .
H1X H 0.509176 0.648931 -0.224997 0.088 Uiso 1 1 calc R U . . .
C1Y C 0.571(2) 0.4378(15) 0.2914(9) 0.070(5) Uani 1 1 d . U . . .
C1Z C 0.636(2) 0.4897(12) -0.1958(7) 0.055(5) Uani 1 1 d . . . . .
C20 C 0.830(2) 0.3166(13) 0.6895(8) 0.063(5) Uani 1 1 d . U . . .
N21 N 0.7015(15) 0.3879(8) -0.0502(7) 0.050(4) Uani 1 1 d . . . . .
C22 C 0.740(3) 0.5037(15) 0.1775(10) 0.083(3) Uani 1 1 d . U . . .
C23 C 0.6223(17) 0.3545(10) 0.4273(8) 0.047(4) Uani 1 1 d . . . . .
C24 C 0.2839(18) 0.5760(12) -0.0691(11) 0.072(7) Uani 1 1 d . . . . .
C25 C 0.6538(17) 0.5100(9) 0.0514(7) 0.042(4) Uani 1 1 d . . . . .
H25 H 0.576481 0.483807 0.047792 0.051 Uiso 1 1 calc R U . . .
C26 C 0.6244(15) 0.3587(9) -0.0193(8) 0.044(4) Uani 1 1 d . . . . .
C27 C 1.3232(19) 0.5592(11) 0.3903(12) 0.072(6) Uani 1 1 d . U . . .
H27 H 1.396203 0.584306 0.404164 0.087 Uiso 1 1 calc R U . . .
C28 C 1.2102(18) 0.4125(12) 0.5658(8) 0.052(4) Uani 1 1 d . U . . .
C29 C 0.762(2) 0.5518(11) 0.6873(9) 0.060(5) Uani 1 1 d . . . . .
H29A H 0.825135 0.571988 0.666067 0.072 Uiso 1 1 calc R U . . .
H29B H 0.782752 0.571226 0.721299 0.072 Uiso 1 1 calc R U . . .
C2A C 0.711(2) 0.7239(11) -0.1846(9) 0.068(7) Uani 1 1 d . . . . .
H2AA H 0.652468 0.744718 -0.161834 0.081 Uiso 1 1 calc R U . . .
H2AB H 0.686372 0.744415 -0.217910 0.081 Uiso 1 1 calc R U . . .
C2B C 1.313(2) 0.3733(11) 0.5596(9) 0.061(6) Uani 1 1 d . . . . .
C2C C 0.718(3) 0.3447(12) 0.6682(10) 0.071(6) Uani 1 1 d . U . . .
H2C H 0.657033 0.311179 0.653239 0.086 Uiso 1 1 calc R U . . .
N2D N 0.9661(16) 0.7747(9) -0.0745(8) 0.060(5) Uani 1 1 d . . . . .
C2E C 0.8790(19) 0.5893(9) 0.0626(7) 0.044(4) Uani 1 1 d . . . . .
H2E H 0.955766 0.616172 0.065014 0.053 Uiso 1 1 calc R U . . .
C2F C -0.057(2) 0.4997(18) -0.0627(11) 0.087(10) Uani 1 1 d . . . . .
H2F H -0.143459 0.500539 -0.057541 0.104 Uiso 1 1 calc R U . . .
C2H C 1.2501(17) 0.5171(11) 0.4200(11) 0.065(5) Uani 1 1 d . U . . .
H2H H 1.277265 0.513064 0.454262 0.078 Uiso 1 1 calc R U . . .
C2I C 0.5508(18) 0.3656(10) -0.1111(9) 0.055(5) Uani 1 1 d . . . . .
C2J C 0.970(3) 0.5114(14) 0.1939(10) 0.075(3) Uani 1 1 d . U . . .
C2K C 1.199(3) 0.5094(17) 0.1782(9) 0.111(14) Uani 1 1 d . . . . .
H2KA H 1.178768 0.558291 0.162649 0.133 Uiso 1 1 calc R U . . .
H2KB H 1.262902 0.517200 0.206359 0.133 Uiso 1 1 calc R U . . .
C2L C 0.980(2) 0.4502(16) 0.5723(14) 0.100(11) Uani 1 1 d . U . . .
H2L H 0.890699 0.449291 0.571333 0.120 Uiso 1 1 calc R U . . .
C2M C 0.856(2) 0.2331(13) 0.6901(9) 0.070(6) Uani 1 1 d . . . . .
H2MA H 0.782713 0.208092 0.672562 0.084 Uiso 1 1 calc R U . . .
H2MB H 0.861037 0.216300 0.725038 0.084 Uiso 1 1 calc R U . . .
C2N C 0.692(2) 0.4184(12) 0.6679(9) 0.063(6) Uani 1 1 d . U . . .
H2N H 0.613489 0.434873 0.652594 0.076 Uiso 1 1 calc R U . . .
C2O C 0.513(3) 0.6016(18) -0.0678(8) 0.080(8) Uani 1 1 d . . . . .
H2O H 0.601848 0.595736 -0.065529 0.096 Uiso 1 1 calc R U . . .
C2P C 0.458(2) 0.6736(13) -0.0580(10) 0.073(7) Uani 1 1 d . . . . .
H2P H 0.506370 0.717854 -0.052795 0.087 Uiso 1 1 calc R U . . .
C2Q C 0.000(3) 0.4386(16) -0.0716(10) 0.083(8) Uani 1 1 d . . . . .
H2Q H -0.042903 0.392461 -0.071189 0.100 Uiso 1 1 calc R U . . .
C2R C 1.108(2) 0.484(2) 0.3516(11) 0.094(9) Uani 1 1 d . U . . .
C2U C 0.322(2) 0.3589(16) 0.3038(10) 0.072(5) Uani 1 1 d . U . . .
H2UA H 0.260138 0.374360 0.276526 0.086 Uiso 1 1 calc R U . . .
H2UB H 0.347850 0.403808 0.323300 0.086 Uiso 1 1 calc R U . . .
C2V C 0.8640(19) 0.7501(10) -0.1015(8) 0.055(5) Uani 1 1 d . . . . .
C2W C 0.785(2) 0.5918(11) -0.1717(9) 0.073(7) Uani 1 1 d . . . . .
H2W H 0.866219 0.608343 -0.159463 0.088 Uiso 1 1 calc R U . . .
C2X C 0.861(3) 0.4710(13) 0.1817(10) 0.076(3) Uani 1 1 d . U . . .
C2Y C 0.753(2) 0.5142(10) -0.1757(8) 0.058(5) Uani 1 1 d . . . . .
H2Y H 0.813746 0.478342 -0.164140 0.069 Uiso 1 1 calc R U . . .
C30 C 0.885(2) 0.4423(14) 0.7110(11) 0.080(7) Uani 1 1 d . U . . .
H30 H 0.946563 0.475958 0.725391 0.096 Uiso 1 1 calc R U . . .
C32 C 0.8687(16) 0.7434(9) -0.0070(8) 0.045(4) Uani 1 1 d . . . . .
C33 C 0.439(2) 0.5900(11) 0.0725(9) 0.060(5) Uani 1 1 d . . . . .
H33A H 0.461067 0.542485 0.089528 0.072 Uiso 1 1 calc R U . . .
H33B H 0.383640 0.579289 0.042003 0.072 Uiso 1 1 calc R U . . .
C34 C 1.185(3) 0.527(3) 0.3219(14) 0.128(14) Uani 1 1 d . U . . .
H34 H 1.163844 0.530099 0.287199 0.153 Uiso 1 1 calc R U . . .
C35 C 0.689(2) 0.6410(11) -0.1872(9) 0.055(5) Uani 1 1 d . . . . .
C36 C 0.543(2) 0.3627(15) 0.2937(9) 0.070(5) Uani 1 1 d . U . . .
C16 C 0.729(3) 0.5773(16) 0.1810(11) 0.089(3) Uani 1 1 d . U . . .
C37 C 0.945(3) 0.5874(14) 0.1997(10) 0.078(3) Uani 1 1 d . U . . .
C39 C 0.837(3) 0.6159(15) 0.1952(11) 0.086(3) Uani 1 1 d . U . . .
C3B C 0.3723(11) 0.6438(8) 0.1074(5) 0.052(4) Uani 1 1 d G U . . .
C1B C 0.2633(13) 0.6782(8) 0.0872(5) 0.065(5) Uani 1 1 d G U . . .
H1B H 0.235545 0.670810 0.053273 0.078 Uiso 1 1 calc R U . . .
C3K C 0.1948(13) 0.7234(8) 0.1167(8) 0.100(8) Uani 1 1 d G U . . .
H3K H 0.120306 0.746919 0.102883 0.120 Uiso 1 1 calc R U . . .
C44 C 0.2354(18) 0.7342(8) 0.1664(8) 0.113(10) Uani 1 1 d G U . . .
H44 H 0.188645 0.765126 0.186512 0.135 Uiso 1 1 calc R U . . .
C3L C 0.3445(19) 0.6998(11) 0.1866(5) 0.108(9) Uani 1 1 d G U . . .
H3L H 0.372224 0.707224 0.220532 0.130 Uiso 1 1 calc R U . . .
C3F C 0.4129(12) 0.6546(10) 0.1571(6) 0.089(8) Uani 1 1 d DG U . . .
C3D C 1.106(3) 0.5078(18) 0.0654(12) 0.093(8) Uani 1 1 d . U . . .
H3DA H 1.101780 0.557063 0.081627 0.112 Uiso 1 1 calc R U . . .
H3DB H 1.123964 0.515403 0.030532 0.112 Uiso 1 1 calc R U . . .
C3E C 0.7770(17) 0.3883(10) 0.0496(8) 0.049(5) Uani 1 1 d . . . . .
H3EA H 0.843606 0.373901 0.028175 0.058 Uiso 1 1 calc R U . . .
H3EB H 0.799755 0.368271 0.083230 0.058 Uiso 1 1 calc R U . . .
C3H C 0.624(3) 0.4079(13) -0.2029(10) 0.076(7) Uani 1 1 d . . . . .
H3HA H 0.701017 0.383120 -0.188498 0.091 Uiso 1 1 calc R U . . .
H3HB H 0.613822 0.396513 -0.238868 0.091 Uiso 1 1 calc R U . . .
C3M C 0.909(3) 0.3658(17) 0.7126(11) 0.085(7) Uani 1 1 d . U . . .
H3M H 0.983483 0.348218 0.730523 0.102 Uiso 1 1 calc R U . . .
C31 C 0.789(2) 0.4190(16) 0.3147(9) 0.074(5) Uani 1 1 d . U . . .
C42 C 1.043(2) 0.5170(15) 0.5727(14) 0.097(10) Uani 1 1 d . U . . .
H42 H 1.002238 0.563481 0.576173 0.116 Uiso 1 1 calc R U . . .
O23 O 0.8902(18) 0.4563(14) 0.3344(9) 0.112(7) Uani 1 1 d . U . . .
C45 C 0.987(3) 0.429(2) 0.3270(13) 0.102(8) Uani 1 1 d . U . . .
H45A H 0.992059 0.422902 0.290899 0.123 Uiso 1 1 calc R U . . .
H45B H 0.992853 0.378839 0.342484 0.123 Uiso 1 1 calc R U . . .
C70 C 0.139(2) 0.2133(11) 0.3998(13) 0.088(6) Uani 1 1 d . U . . .
H70 H 0.094244 0.182341 0.420594 0.105 Uiso 1 1 calc R U . . .
C57 C 0.102(2) 0.2164(12) 0.3445(13) 0.087(6) Uani 1 1 d . U . . .
H57 H 0.033990 0.187334 0.330369 0.104 Uiso 1 1 calc R U . . .
C9 C 0.520(3) 0.6029(15) 0.1840(12) 0.099(8) Uani 1 1 d D U . . .
H9A H 0.521058 0.609268 0.220421 0.119 Uiso 1 1 calc R U . . .
H9B H 0.500939 0.550089 0.176138 0.119 Uiso 1 1 calc R U . . .
O3 O 0.627(2) 0.6195(12) 0.1701(8) 0.100(4) Uani 1 1 d . U . . .
Cl6 Cl 1.080(2) 0.5915(17) -0.2174(11) 0.191(15) Uani 0.5 1 d D U P . .
C1 C 1.2631(16) 0.4192(9) 0.0574(5) 0.083(6) Uani 1 1 d G U . . .
H1 H 1.232509 0.420383 0.023398 0.100 Uiso 1 1 calc R U . . .
C19 C 1.2043(11) 0.4611(7) 0.0919(5) 0.049(4) Uani 1 1 d G U . . .
C2T C 1.2490(13) 0.4593(8) 0.1417(5) 0.056(4) Uani 1 1 d G U . . .
C2Z C 1.3525(14) 0.4157(9) 0.1570(6) 0.084(6) Uani 1 1 d G U . . .
H2Z H 1.383027 0.414494 0.190983 0.101 Uiso 1 1 calc R U . . .
C3C C 1.4112(11) 0.3738(8) 0.1225(9) 0.104(8) Uani 1 1 d G U . . .
H3C H 1.481923 0.343972 0.132946 0.125 Uiso 1 1 calc R U . . .
C46 C 1.3665(15) 0.3755(8) 0.0727(8) 0.104(8) Uani 1 1 d G U . . .
H46 H 1.406665 0.346915 0.049154 0.125 Uiso 1 1 calc R U . . .
C8 C 1.210(3) 0.641(2) -0.206(3) 0.085(17) Uani 0.5 1 d D U P . .
H8A H 1.261703 0.615512 -0.178492 0.102 Uiso 0.5 1 calc R U P . .
H8B H 1.257234 0.639072 -0.235391 0.102 Uiso 0.5 1 calc R U P . .
Cl1 Cl 1.3302(10) 0.7640(5) -0.1804(5) 0.066(3) Uani 0.5 1 d . U P . .
C3 C 1.197(5) 0.723(2) -0.1909(14) 0.065(10) Uani 0.5 1 d D U P . .
H3A H 1.150730 0.725336 -0.160679 0.078 Uiso 0.5 1 calc R U P . .
H3B H 1.146235 0.748992 -0.217814 0.078 Uiso 0.5 1 calc R U P . .
C21 C 0.600(3) 0.7873(15) 0.3063(12) 0.130(9) Uani 1 1 d D U . . .
H21A H 0.556242 0.797222 0.273152 0.156 Uiso 1 1 calc R U . . .
H21B H 0.555421 0.816067 0.330577 0.156 Uiso 1 1 calc R U . . .
C15 C 0.726(4) 0.818(2) 0.306(2) 0.27(4) Uani 1 1 d D U . . .
H15A H 0.772855 0.794072 0.280592 0.326 Uiso 1 1 calc R U . . .
H15B H 0.773796 0.810685 0.339085 0.326 Uiso 1 1 calc R U . . .

loop_
_atom_site_aniso_label
_atom_site_aniso_U_11
_atom_site_aniso_U_22
_atom_site_aniso_U_33
_atom_site_aniso_U_23
_atom_site_aniso_U_13
_atom_site_aniso_U_12
S13 0.052(3) 0.035(2) 0.091(4) -0.006(2) -0.001(3) 0.004(2)
S 0.033(2) 0.039(2) 0.094(4) -0.006(2) 0.010(2) -0.0006(18)
S3 0.074(3) 0.040(2) 0.072(3) -0.003(2) 0.009(3) 0.016(2)
S4 0.057(3) 0.037(3) 0.141(6) 0.012(3) 0.019(4) 0.010(2)
S1 0.082(4) 0.050(3) 0.085(4) 0.010(3) -0.007(3) 0.024(3)
S5 0.034(2) 0.051(3) 0.142(6) 0.017(3) 0.012(3) 0.001(2)
S6 0.045(3) 0.055(3) 0.081(4) 0.007(3) 0.007(2) 0.000(2)
S9 0.085(4) 0.040(3) 0.077(4) 0.006(2) 0.011(3) 0.000(3)
S10 0.076(4) 0.047(3) 0.080(4) -0.008(3) -0.006(3) -0.010(3)
S7 0.049(3) 0.036(2) 0.107(5) 0.001(3) 0.011(3) -0.007(2)
S8 0.045(3) 0.050(3) 0.158(7) -0.025(4) 0.017(4) -0.006(2)
S2 0.053(3) 0.042(3) 0.161(7) -0.016(3) 0.008(4) -0.007(2)
O 0.059(8) 0.029(6) 0.051(7) -0.001(5) 0.006(6) 0.001(5)
F1 0.062(8) 0.058(7) 0.117(11) -0.030(7) 0.021(7) -0.023(6)
Cl2 0.292(18) 0.116(8) 0.177(11) -0.023(8) -0.110(12) 0.034(10)
O42 0.029(6) 0.028(6) 0.102(11) -0.007(6) 0.009(6) -0.002(5)
O4 0.026(6) 0.033(6) 0.086(9) -0.007(6) 0.007(6) -0.001(5)
C4 0.047(9) 0.020(7) 0.045(9) 0.005(6) 0.011(7) 0.005(6)
N9 0.034(7) 0.019(6) 0.095(10) -0.003(7) 0.013(6) -0.004(5)
N20 0.036(7) 0.027(7) 0.068(10) -0.002(6) -0.001(7) 0.001(5)
N11 0.035(7) 0.022(6) 0.091(9) 0.003(7) 0.015(6) -0.005(5)
O5 0.033(6) 0.029(6) 0.127(13) -0.004(7) 0.032(7) -0.004(5)
C5 0.025(8) 0.029(8) 0.118(18) 0.010(10) 0.023(9) 0.004(6)
N13 0.062(10) 0.038(8) 0.042(8) 0.003(6) 0.006(7) 0.007(7)
C2 0.037(8) 0.019(7) 0.072(12) 0.002(7) 0.000(8) -0.002(6)
O14 0.065(9) 0.029(6) 0.102(12) 0.014(7) 0.036(8) 0.023(6)
N15 0.050(9) 0.027(7) 0.069(11) 0.005(7) -0.001(8) 0.008(6)
O16 0.038(6) 0.036(6) 0.078(9) 0.003(6) -0.002(6) 0.001(5)
N3 0.064(11) 0.031(7) 0.063(11) 0.008(7) -0.002(8) 0.002(7)
F 0.082(8) 0.040(5) 0.100(8) -0.006(6) 0.012(7) -0.013(5)
O1 0.095(7) 0.052(6) 0.075(7) -0.004(6) 0.003(7) -0.013(6)
O2 0.034(6) 0.037(6) 0.066(8) -0.001(6) -0.002(6) -0.010(5)
N6 0.028(7) 0.038(8) 0.097(10) -0.006(8) 0.012(7) 0.007(6)
C41 0.025(8) 0.035(8) 0.096(10) -0.003(8) 0.013(7) 0.005(6)
C6 0.027(7) 0.017(7) 0.102(12) -0.011(8) 0.007(7) 0.004(6)
F12 0.119(9) 0.058(7) 0.079(8) -0.018(6) 0.002(7) -0.026(7)
F4 0.071(8) 0.094(9) 0.077(9) 0.023(8) -0.011(7) -0.020(7)
C7 0.050(11) 0.031(9) 0.057(11) 0.005(8) 0.016(9) -0.006(7)
F8 0.049(7) 0.063(8) 0.153(14) -0.008(9) 0.007(8) -0.014(6)
O10 0.059(7) 0.091(12) 0.077(10) -0.032(9) 0.011(7) -0.021(7)
F9 0.078(10) 0.080(8) 0.114(12) 0.029(9) -0.025(8) -0.030(7)
F6 0.093(8) 0.063(7) 0.112(9) -0.005(7) -0.026(8) 0.002(6)
C10 0.052(11) 0.039(10) 0.065(12) 0.003(9) 0.018(9) -0.003(9)
C11 0.036(9) 0.032(8) 0.083(13) 0.002(9) 0.000(8) 0.013(7)
O12 0.052(8) 0.032(6) 0.068(9) 0.000(6) 0.012(6) -0.014(5)
C12 0.033(8) 0.029(8) 0.095(11) 0.000(8) 0.012(8) 0.004(6)
C13 0.072(14) 0.021(8) 0.072(13) 0.005(8) 0.017(10) -0.001(8)
C14 0.025(7) 0.035(8) 0.103(10) -0.013(8) 0.010(7) 0.002(6)
N2 0.052(9) 0.030(7) 0.076(11) 0.002(7) 0.011(8) -0.013(7)
C40 0.072(13) 0.042(10) 0.129(14) -0.002(11) 0.042(11) 0.009(8)
N1 0.035(8) 0.043(9) 0.101(9) 0.008(9) 0.014(7) 0.013(7)
C17 0.051(11) 0.058(12) 0.109(14) -0.022(11) -0.009(10) -0.007(8)
C18 0.044(10) 0.039(10) 0.089(15) -0.003(10) 0.036(10) -0.008(8)
Cl19 0.27(2) 0.233(19) 0.25(2) 0.050(17) -0.080(18) 0.008(17)
F7 0.137(10) 0.056(6) 0.110(9) -0.027(7) -0.030(9) 0.012(7)
C38 0.049(9) 0.015(7) 0.091(9) -0.007(8) 0.012(7) 0.000(6)
C43 0.057(12) 0.053(12) 0.063(12) -0.006(10) 0.005(10) 0.029(10)
N1C 0.051(9) 0.027(7) 0.077(11) -0.005(7) -0.003(8) -0.004(7)
N1D 0.035(8) 0.031(7) 0.094(13) -0.009(8) 0.018(8) -0.009(6)
C1E 0.035(8) 0.030(8) 0.059(11) 0.004(7) 0.004(8) -0.003(7)
C1F 0.045(11) 0.045(11) 0.106(18) 0.003(11) 0.007(11) -0.006(9)
C1G 0.062(10) 0.066(9) 0.104(17) -0.019(12) -0.003(12) -0.013(7)
C1H 0.048(10) 0.029(8) 0.051(10) 0.000(7) 0.005(8) -0.003(7)
C1I 0.049(10) 0.060(10) 0.059(12) -0.013(9) 0.005(9) -0.005(8)
C1K 0.026(9) 0.077(16) 0.161(18) 0.053(16) 0.040(11) 0.021(8)
C1A 0.076(10) 0.076(10) 0.068(13) 0.022(11) -0.023(11) -0.024(8)
C1L 0.045(11) 0.042(10) 0.079(14) 0.003(9) 0.003(10) -0.006(8)
N1M 0.048(9) 0.033(7) 0.059(10) 0.012(7) 0.000(7) 0.005(6)
C1N 0.030(9) 0.031(8) 0.085(14) -0.002(9) 0.006(9) -0.012(7)
C1O 0.027(8) 0.033(9) 0.076(13) 0.006(8) 0.011(8) -0.010(7)
N1P 0.049(9) 0.047(9) 0.058(9) 0.000(7) 0.003(7) -0.008(7)
C1Q 0.013(7) 0.061(12) 0.122(17) -0.026(11) 0.009(8) 0.010(7)
C1R 0.051(12) 0.030(9) 0.106(18) -0.008(10) -0.011(11) -0.001(8)
C1S 0.059(11) 0.026(8) 0.055(11) -0.007(7) 0.017(9) -0.003(8)
N1T 0.049(9) 0.029(7) 0.096(14) 0.000(8) 0.006(9) -0.001(7)
C1U 0.034(9) 0.045(10) 0.074(13) -0.002(9) 0.007(9) -0.010(8)
C1V 0.054(8) 0.070(9) 0.070(13) -0.024(10) 0.007(9) -0.012(7)
C1W 0.040(10) 0.054(12) 0.108(18) 0.024(12) 0.014(11) 0.025(9)
C1X 0.10(2) 0.045(11) 0.072(15) 0.002(10) -0.002(13) 0.037(12)
C1Y 0.067(10) 0.081(10) 0.059(11) 0.007(11) -0.015(10) -0.021(8)
C1Z 0.062(12) 0.053(11) 0.049(11) -0.008(9) 0.003(9) 0.006(9)
C20 0.088(14) 0.051(10) 0.049(11) -0.002(9) 0.005(10) 0.009(9)
N21 0.042(8) 0.035(8) 0.075(11) -0.001(7) 0.009(8) 0.001(6)
C22 0.100(6) 0.058(5) 0.087(6) -0.010(6) -0.013(6) 0.000(5)
C23 0.037(9) 0.034(9) 0.072(12) -0.003(8) 0.007(8) -0.011(7)
C24 0.026(9) 0.039(10) 0.15(2) 0.000(13) 0.005(12) -0.006(8)
C25 0.041(9) 0.029(8) 0.057(11) -0.001(7) 0.010(8) 0.000(7)
C26 0.029(8) 0.026(7) 0.078(13) -0.011(8) 0.010(8) -0.005(6)
C27 0.030(9) 0.034(10) 0.155(18) 0.000(12) 0.026(11) -0.003(7)
C28 0.036(8) 0.046(8) 0.072(13) -0.003(9) -0.006(8) 0.001(7)
C29 0.058(13) 0.039(10) 0.083(15) 0.001(10) 0.004(11) 0.006(9)
C2A 0.090(17) 0.033(10) 0.074(14) 0.011(9) -0.029(13) -0.002(10)
C2B 0.049(11) 0.032(9) 0.101(17) -0.009(10) -0.006(11) 0.001(8)
C2C 0.082(13) 0.039(8) 0.092(17) 0.008(10) 0.002(12) -0.007(9)
N2D 0.051(10) 0.036(8) 0.094(14) 0.006(9) 0.005(9) -0.006(7)
C2E 0.064(11) 0.023(7) 0.048(10) -0.003(7) 0.018(8) -0.003(8)
C2F 0.043(12) 0.11(2) 0.11(2) -0.064(18) 0.021(13) -0.032(13)
C2H 0.028(8) 0.043(10) 0.122(15) 0.009(11) 0.003(9) -0.002(7)
C2I 0.044(10) 0.026(8) 0.095(15) -0.010(9) 0.006(10) -0.004(7)
C2J 0.099(6) 0.049(5) 0.075(6) -0.007(5) -0.005(6) -0.009(5)
C2K 0.18(3) 0.10(2) 0.064(15) -0.031(14) 0.050(18) -0.11(2)
C2L 0.028(8) 0.072(12) 0.20(3) 0.051(19) -0.004(14) 0.015(8)
C2M 0.078(16) 0.061(13) 0.069(14) 0.031(11) 0.002(12) 0.004(12)
C2N 0.049(10) 0.043(9) 0.096(16) -0.006(10) 0.000(10) 0.003(8)
C2O 0.079(17) 0.11(2) 0.048(12) -0.033(13) 0.001(11) -0.015(15)
C2P 0.066(14) 0.041(11) 0.11(2) -0.011(12) 0.023(14) -0.016(10)
C2Q 0.081(17) 0.073(17) 0.095(19) -0.002(15) 0.008(15) -0.043(15)
C2R 0.038(10) 0.16(3) 0.091(12) 0.000(16) 0.023(10) -0.019(13)
C2U 0.055(9) 0.078(11) 0.083(10) -0.002(9) 0.010(8) -0.003(8)
C2V 0.051(11) 0.030(8) 0.085(14) 0.002(9) 0.003(10) -0.003(8)
C2W 0.095(17) 0.036(10) 0.081(15) -0.017(10) -0.032(13) 0.026(11)
C2X 0.096(6) 0.049(5) 0.081(6) -0.007(5) -0.005(6) -0.005(5)
C2Y 0.059(12) 0.032(9) 0.081(15) 0.008(9) 0.005(11) 0.007(8)
C30 0.067(13) 0.057(10) 0.11(2) 0.014(13) -0.013(13) 0.005(11)
C32 0.038(9) 0.022(7) 0.074(13) 0.004(7) 0.007(8) -0.006(6)
C33 0.057(12) 0.035(9) 0.090(16) -0.005(10) 0.011(11) 0.019(9)
C34 0.053(16) 0.21(4) 0.122(18) 0.06(2) 0.013(14) -0.015(17)
C35 0.059(12) 0.037(9) 0.070(13) 0.010(9) 0.001(10) 0.013(9)
C36 0.068(10) 0.074(9) 0.065(12) -0.008(11) -0.009(10) -0.017(7)
C16 0.107(6) 0.062(5) 0.094(7) -0.011(6) -0.014(6) 0.004(5)
C37 0.104(6) 0.051(5) 0.078(6) -0.009(6) -0.008(6) -0.008(5)
C39 0.112(6) 0.056(5) 0.088(7) -0.012(6) -0.013(6) 0.000(5)
C3B 0.027(8) 0.050(10) 0.082(11) -0.009(9) 0.014(8) -0.014(6)
C1B 0.050(10) 0.039(10) 0.107(14) 0.019(10) 0.014(9) -0.007(8)
C3K 0.086(17) 0.044(13) 0.18(2) 0.035(15) 0.065(16) 0.018(11)
C44 0.13(2) 0.039(12) 0.19(2) -0.037(16) 0.10(2) -0.035(12)
C3L 0.11(2) 0.09(2) 0.128(19) -0.071(17) 0.043(14) -0.057(14)
C3F 0.048(12) 0.15(3) 0.077(13) -0.025(15) 0.020(10) -0.015(12)
C3D 0.083(13) 0.091(13) 0.101(13) 0.024(11) -0.014(11) -0.015(11)
C3E 0.040(9) 0.033(9) 0.072(13) -0.004(8) 0.001(9) -0.009(7)
C3H 0.098(19) 0.042(11) 0.089(17) -0.008(11) 0.014(15) 0.006(12)
C3M 0.079(11) 0.072(9) 0.103(13) -0.002(10) -0.002(10) 0.000(9)
C31 0.064(10) 0.079(9) 0.075(13) 0.011(12) -0.011(11) -0.022(8)
C42 0.058(12) 0.056(9) 0.18(3) 0.012(17) 0.033(17) 0.026(9)
O23 0.056(8) 0.116(15) 0.160(19) 0.035(13) -0.014(10) -0.036(9)
C45 0.104(9) 0.101(10) 0.102(10) -0.004(7) 0.008(6) -0.005(6)
C70 0.066(13) 0.023(8) 0.182(17) 0.013(12) 0.059(14) 0.005(7)
C57 0.036(10) 0.037(10) 0.192(18) -0.037(13) 0.036(12) -0.009(8)
C9 0.109(12) 0.079(18) 0.11(2) 0.024(16) -0.009(16) -0.044(13)
O3 0.108(8) 0.078(7) 0.111(8) -0.012(7) -0.008(8) 0.010(6)
Cl6 0.131(16) 0.22(3) 0.24(3) -0.13(2) 0.080(18) -0.127(19)
C1 0.088(14) 0.064(13) 0.102(14) -0.028(11) 0.038(11) -0.040(10)
C19 0.046(9) 0.039(9) 0.064(9) -0.006(7) 0.008(7) -0.017(7)
C2T 0.048(9) 0.049(10) 0.069(9) -0.006(8) -0.007(8) -0.020(7)
C2Z 0.075(13) 0.053(12) 0.119(16) 0.015(11) -0.025(12) -0.026(9)
C3C 0.046(12) 0.049(12) 0.22(2) 0.032(15) 0.035(13) -0.007(9)
C46 0.064(13) 0.064(14) 0.20(2) -0.039(17) 0.070(15) -0.030(9)
C8 0.05(2) 0.06(2) 0.14(5) -0.02(3) 0.01(3) -0.001(16)
Cl1 0.068(6) 0.034(4) 0.099(8) 0.000(5) 0.018(6) 0.011(4)
C3 0.11(2) 0.059(17) 0.027(17) 0.001(16) 0.00(2) -0.010(19)
C21 0.15(2) 0.170(17) 0.066(17) 0.02(2) 0.00(2) 0.076(17)
C15 0.16(3) 0.31(3) 0.37(9) 0.26(6) 0.14(4) 0.08(2)

loop_
_atom_type_symbol
_atom_type_description
_atom_type_scat_dispersion_real
_atom_type_scat_dispersion_imag
_atom_type_scat_source
C C 0.0181 0.0091 'International Tables Vol C Tables 4.2.6.8 and 6.1.1.4'
H H 0.0000 0.0000 'International Tables Vol C Tables 4.2.6.8 and 6.1.1.4'
Cl Cl 0.3639 0.7018 'International Tables Vol C Tables 4.2.6.8 and 6.1.1.4'
F F 0.0727 0.0534 'International Tables Vol C Tables 4.2.6.8 and 6.1.1.4'
N N 0.0311 0.0180 'International Tables Vol C Tables 4.2.6.8 and 6.1.1.4'
O O 0.0492 0.0322 'International Tables Vol C Tables 4.2.6.8 and 6.1.1.4'
S S 0.3331 0.5567 'International Tables Vol C Tables 4.2.6.8 and 6.1.1.4'

loop_
_geom_angle_atom_site_label_1
_geom_angle_atom_site_label_2
_geom_angle_atom_site_label_3
_geom_angle
_geom_angle_site_symmetry_1
_geom_angle_site_symmetry_3
_geom_angle_publ_flag
C43 S13 C2B 95.0(11) . . ?
C1W S C2B 95.2(11) . . ?
C11 S3 C29 99.4(10) . . ?
C42 S4 C28 96.9(12) . . ?
C38 S1 C2M 99.3(11) . . ?
C2L S5 C28 95.0(11) . . ?
C2F S6 C1L 97.3(12) . . ?
C2V S9 C2A 100.3(11) . . ?
C2I S10 C3H 99.1(11) . . ?
C24 S7 C2P 94.1(10) . . ?
C2O S8 C24 96.6(13) . . ?
C2Q S2 C1L 91.0(12) . . ?
C2 O C13 115.1(14) . . ?
C6 O42 C1R 118.7(16) . . ?
C23 O4 C1Q 114.5(14) . . ?
C1S C4 H4 119.9 . . ?
C1S C4 C23 120.2(16) . . ?
C23 C4 H4 119.9 . . ?
C6 N9 N11 118.2(16) . . ?
N13 N20 C2 117.7(16) . . ?
C38 N11 N9 116.9(17) . . ?
C1U O5 C5 118.1(14) . . ?
O5 C5 H5A 109.5 . . ?
O5 C5 H5B 109.5 . . ?
H5A C5 H5B 108.1 . . ?
C12 C5 O5 110.7(14) . . ?
C12 C5 H5A 109.5 . . ?
C12 C5 H5B 109.5 . . ?
N20 N13 C11 116.1(15) . . ?
O C2 N20 119.5(16) . . ?
O C2 N15 112.9(15) . . ?
N15 C2 N20 127.5(18) . . ?
C10 O14 C33 117.8(14) . . ?
N3 N15 C2 116.1(16) . . ?
C1H O16 C3D 115.2(17) . . ?
N15 N3 C11 118.3(17) . . ?
C2J O1 C2K 123(2) . . ?
C26 O2 C3E 119.5(14) . . ?
N1 N6 C6 115.4(17) . . ?
C14 C41 C1Q 121.6(19) . . ?
C40 C41 C14 122(2) . . ?
C40 C41 C1Q 116(2) . . ?
N9 C6 O42 120.4(16) . . ?
N9 C6 N6 127(2) . . ?
N6 C6 O42 112.6(16) . . ?
C10 C7 C18 123.7(18) . . ?
C10 C7 C2E 116.9(16) . . ?
C2E C7 C18 119.3(17) . . ?
C36 O10 C2U 117.5(19) . . ?
O14 C10 C7 114.7(17) . . ?
O14 C10 C25 122.1(17) . . ?
C7 C10 C25 123.1(19) . . ?
N13 C11 S3 120.6(13) . . ?
N3 C11 S3 115.1(14) . . ?
N3 C11 N13 124.2(19) . . ?
C32 O12 C18 114.6(15) . . ?
C2H C12 C5 125(2) . . ?
C2H C12 C2R 116(2) . . ?
C2R C12 C5 119(2) . . ?
O C13 H13A 110.6 . . ?
O C13 H13B 110.6 . . ?
O C13 C1S 105.5(15) . . ?
H13A C13 H13B 108.8 . . ?
C1S C13 H13A 110.6 . . ?
C1S C13 H13B 110.6 . . ?
C41 C14 C2U 121.8(18) . . ?
C17 C14 C41 120(2) . . ?
C17 C14 C2U 119(2) . . ?
N2D N2 C32 113.6(16) . . ?
C41 C40 H40 120.4 . . ?
C70 C40 C41 119(3) . . ?
C70 C40 H40 120.4 . . ?
N6 N1 C38 117.6(16) . . ?
C14 C17 H17 119.9 . . ?
C57 C17 C14 120(3) . . ?
C57 C17 H17 119.9 . . ?
C7 C18 H18A 109.2 . . ?
C7 C18 H18B 109.2 . . ?
O12 C18 C7 112.0(15) . . ?
O12 C18 H18A 109.2 . . ?
O12 C18 H18B 109.2 . . ?
H18A C18 H18B 107.9 . . ?
N11 C38 S1 122.4(16) . . ?
N11 C38 N1 125(2) . . ?
N1 C38 S1 112.8(15) . . ?
S13 C43 H43 121.8 . . ?
C1W C43 S13 116.5(15) . . ?
C1W C43 H43 121.8 . . ?
N1D N1C C2I 116.9(16) . . ?
N1C N1D C26 118.0(17) . . ?
C1H C1E C3E 116.7(15) . . ?
C25 C1E C1H 120.1(15) . . ?
C25 C1E C3E 122.8(16) . . ?
C1X C1F H1F 117.9 . . ?
C1X C1F C1Z 124(2) . . ?
C1Z C1F H1F 117.9 . . ?
F8 C1G C1V 114(2) . . ?
F8 C1G C31 121(2) . . ?
C1V C1G C31 125(3) . . ?
O16 C1H C1E 115.2(14) . . ?
O16 C1H C2E 126.5(17) . . ?
C2E C1H C1E 118.3(17) . . ?
C2N C1I C29 129(2) . . ?
C2N C1I C30 116(2) . . ?
C30 C1I C29 115(2) . . ?
C27 C1K H1K 119.3 . . ?
C27 C1K C34 121(3) . . ?
C34 C1K H1K 119.3 . . ?
F9 C1A C1Y 117(2) . . ?
F9 C1A C31 121(2) . . ?
C1Y C1A C31 122(2) . . ?
S6 C1L S2 114.5(11) . . ?
C24 C1L S6 124.2(16) . . ?
C24 C1L S2 121.2(17) . . ?
C32 N1M N1T 116.5(16) . . ?
C1O C1N H1N 118.7 . . ?
C1O C1N C1U 122.7(18) . . ?
C1U C1N H1N 118.7 . . ?
C1N C1O C1R 125.3(18) . . ?
C1N C1O C23 116.1(16) . . ?
C23 C1O C1R 118.0(16) . . ?
N21 N1P C2I 115.2(17) . . ?
O4 C1Q C41 107.8(15) . . ?
O4 C1Q H1QA 110.1 . . ?
O4 C1Q H1QB 110.1 . . ?
C41 C1Q H1QA 110.1 . . ?
C41 C1Q H1QB 110.1 . . ?
H1QA C1Q H1QB 108.5 . . ?
O42 C1R H1RA 109.4 . . ?
O42 C1R H1RB 109.4 . . ?
C1O C1R O42 111.1(16) . . ?
C1O C1R H1RA 109.4 . . ?
C1O C1R H1RB 109.4 . . ?
H1RA C1R H1RB 108.0 . . ?
C4 C1S C13 125.0(18) . . ?
C4 C1S C1U 119.6(16) . . ?
C1U C1S C13 115.2(17) . . ?
C2V N1T N1M 118.5(18) . . ?
O5 C1U C1S 115.1(16) . . ?
C1N C1U O5 125.1(17) . . ?
C1N C1U C1S 119.7(16) . . ?
F1 C1V C1G 122(2) . . ?
F1 C1V C36 122(2) . . ?
C1G C1V C36 116(2) . . ?
S C1W H1W 120.5 . . ?
C43 C1W S 119.1(16) . . ?
C43 C1W H1W 120.5 . . ?
C1F C1X H1X 121.0 . . ?
C1F C1X C35 118(2) . . ?
C35 C1X H1X 121.0 . . ?
F4 C1Y C1A 120(2) . . ?
F4 C1Y C36 117(2) . . ?
C1A C1Y C36 123(3) . . ?
C1F C1Z C2Y 118(2) . . ?
C1F C1Z C3H 126(2) . . ?
C2Y C1Z C3H 115(2) . . ?
C2C C20 C2M 121(2) . . ?
C3M C20 C2C 116(2) . . ?
C3M C20 C2M 122(2) . . ?
N1P N21 C26 119.7(16) . . ?
F6 C22 C2X 115(2) . . ?
C16 C22 F6 125(3) . . ?
C16 C22 C2X 120(3) . . ?
O4 C23 C4 125.2(17) . . ?
O4 C23 C1O 114.0(15) . . ?
C4 C23 C1O 120.6(16) . . ?
S7 C24 S8 115.4(11) . . ?
C1L C24 S7 121.6(16) . . ?
C1L C24 S8 122.9(17) . . ?
C10 C25 H25 120.9 . . ?
C1E C25 C10 118.2(17) . . ?
C1E C25 H25 120.9 . . ?
N1D C26 O2 115.3(16) . . ?
N21 C26 O2 120.9(15) . . ?
N21 C26 N1D 123.8(19) . . ?
C1K C27 H27 120.9 . . ?
C1K C27 C2H 118(2) . . ?
C2H C27 H27 120.9 . . ?
S4 C28 S5 113.0(11) . . ?
C2B C28 S4 124.8(16) . . ?
C2B C28 S5 122.2(16) . . ?
S3 C29 H29A 108.8 . . ?
S3 C29 H29B 108.8 . . ?
C1I C29 S3 113.9(16) . . ?
C1I C29 H29A 108.8 . . ?
C1I C29 H29B 108.8 . . ?
H29A C29 H29B 107.7 . . ?
S9 C2A H2AA 107.2 . . ?
S9 C2A H2AB 107.2 . . ?
H2AA C2A H2AB 106.8 . . ?
C35 C2A S9 120.6(16) . . ?
C35 C2A H2AA 107.2 . . ?
C35 C2A H2AB 107.2 . . ?
S13 C2B S 114.1(12) . . ?
C28 C2B S13 124.3(16) . . ?
C28 C2B S 121.6(15) . . ?
C20 C2C H2C 119.0 . . ?
C2N C2C C20 122(2) . . ?
C2N C2C H2C 119.0 . . ?
N2 N2D C2V 120.7(18) . . ?
C7 C2E H2E 118.5 . . ?
C1H C2E C7 122.9(18) . . ?
C1H C2E H2E 118.5 . . ?
S6 C2F H2F 121.7 . . ?
C2Q C2F S6 116.6(19) . . ?
C2Q C2F H2F 121.7 . . ?
C12 C2H C27 125(3) . . ?
C12 C2H H2H 117.7 . . ?
C27 C2H H2H 117.7 . . ?
N1C C2I S10 112.2(14) . . ?
N1C C2I N1P 126(2) . . ?
N1P C2I S10 121.8(17) . . ?
O1 C2J C2X 120(2) . . ?
O1 C2J C37 129(2) . . ?
C2X C2J C37 111(3) . . ?
O1 C2K H2KA 109.6 . . ?
O1 C2K H2KB 109.6 . . ?
H2KA C2K H2KB 108.1 . . ?
C2T C2K O1 110.2(16) . . ?
C2T C2K H2KA 109.6 . . ?
C2T C2K H2KB 109.6 . . ?
S5 C2L H2L 120.3 . . ?
C42 C2L S5 119.3(17) . . ?
C42 C2L H2L 120.3 . . ?
S1 C2M H2MA 107.6 . . ?
S1 C2M H2MB 107.6 . . ?
C20 C2M S1 118.9(18) . . ?
C20 C2M H2MA 107.6 . . ?
C20 C2M H2MB 107.6 . . ?
H2MA C2M H2MB 107.0 . . ?
C1I C2N C2C 123(2) . . ?
C1I C2N H2N 118.7 . . ?
C2C C2N H2N 118.7 . . ?
S8 C2O H2O 120.1 . . ?
C2P C2O S8 120(2) . . ?
C2P C2O H2O 120.1 . . ?
S7 C2P H2P 123.4 . . ?
C2O C2P S7 113.2(17) . . ?
C2O C2P H2P 123.4 . . ?
S2 C2Q H2Q 120.1 . . ?
C2F C2Q S2 120(2) . . ?
C2F C2Q H2Q 120.1 . . ?
C12 C2R C34 118(3) . . ?
C12 C2R C45 119(2) . . ?
C34 C2R C45 123(3) . . ?
O10 C2U C14 113(2) . . ?
O10 C2U H2UA 108.9 . . ?
O10 C2U H2UB 108.9 . . ?
C14 C2U H2UA 108.9 . . ?
C14 C2U H2UB 108.9 . . ?
H2UA C2U H2UB 107.7 . . ?
N1T C2V S9 120.7(16) . . ?
N1T C2V N2D 123(2) . . ?
N2D C2V S9 116.6(16) . . ?
C2Y C2W H2W 122.4 . . ?
C35 C2W H2W 122.4 . . ?
C35 C2W C2Y 115(2) . . ?
F C2X C22 118(2) . . ?
F C2X C2J 118(2) . . ?
C2J C2X C22 123(2) . . ?
C1Z C2Y C2W 122.5(19) . . ?
C1Z C2Y H2Y 118.7 . . ?
C2W C2Y H2Y 118.7 . . ?
C1I C30 H30 119.8 . . ?
C1I C30 C3M 120(3) . . ?
C3M C30 H30 119.8 . . ?
O12 C32 N2 111.1(15) . . ?
N1M C32 O12 121.3(16) . . ?
N1M C32 N2 127.5(19) . . ?
O14 C33 H33A 110.8 . . ?
O14 C33 H33B 110.8 . . ?
O14 C33 C3B 105.0(15) . . ?
H33A C33 H33B 108.8 . . ?
C3B C33 H33A 110.8 . . ?
C3B C33 H33B 110.8 . . ?
C1K C34 C2R 121(3) . . ?
C1K C34 H34 119.3 . . ?
C2R C34 H34 119.3 . . ?
C1X C35 C2A 118.0(17) . . ?
C2W C35 C1X 121.6(19) . . ?
C2W C35 C2A 120(2) . . ?
O10 C36 C1V 114(2) . . ?
O10 C36 C1Y 129(2) . . ?
C1Y C36 C1V 117(2) . . ?
C22 C16 C39 116(3) . . ?
C22 C16 O3 129(3) . . ?
O3 C16 C39 115(3) . . ?
F12 C37 C2J 116(3) . . ?
C39 C37 F12 120(2) . . ?
C39 C37 C2J 125(3) . . ?
C16 C39 F7 119(3) . . ?
C37 C39 F7 116(3) . . ?
C37 C39 C16 124(3) . . ?
C1B C3B C33 116.5(13) . . ?
C1B C3B C3F 120.0 . . ?
C3F C3B C33 123.4(13) . . ?
C3B C1B H1B 120.0 . . ?
C3K C1B C3B 120.0 . . ?
C3K C1B H1B 120.0 . . ?
C1B C3K H3K 120.0 . . ?
C1B C3K C44 120.0 . . ?
C44 C3K H3K 120.0 . . ?
C3K C44 H44 120.0 . . ?
C3L C44 C3K 120.0 . . ?
C3L C44 H44 120.0 . . ?
C44 C3L H3L 120.0 . . ?
C3F C3L C44 120.0 . . ?
C3F C3L H3L 120.0 . . ?
C3B C3F C9 120.7(17) . . ?
C3L C3F C3B 120.0 . . ?
C3L C3F C9 118.0(17) . . ?
O16 C3D H3DA 110.3 . . ?
O16 C3D H3DB 110.3 . . ?
O16 C3D C19 107(2) . . ?
H3DA C3D H3DB 108.5 . . ?
C19 C3D H3DA 110.3 . . ?
C19 C3D H3DB 110.3 . . ?
O2 C3E C1E 110.6(15) . . ?
O2 C3E H3EA 109.5 . . ?
O2 C3E H3EB 109.5 . . ?
C1E C3E H3EA 109.5 . . ?
C1E C3E H3EB 109.5 . . ?
H3EA C3E H3EB 108.1 . . ?
S10 C3H H3HA 109.4 . . ?
S10 C3H H3HB 109.4 . . ?
C1Z C3H S10 111.2(18) . . ?
C1Z C3H H3HA 109.4 . . ?
C1Z C3H H3HB 109.4 . . ?
H3HA C3H H3HB 108.0 . . ?
C20 C3M C30 122(3) . . ?
C20 C3M H3M 119.0 . . ?
C30 C3M H3M 119.0 . . ?
C1A C31 C1G 117(2) . . ?
O23 C31 C1G 128(2) . . ?
O23 C31 C1A 113(2) . . ?
S4 C42 H42 122.4 . . ?
C2L C42 S4 115.2(19) . . ?
C2L C42 H42 122.4 . . ?
C45 O23 C31 114(3) . . ?
C2R C45 H45A 109.7 . . ?
C2R C45 H45B 109.7 . . ?
O23 C45 C2R 110(3) . . ?
O23 C45 H45A 109.7 . . ?
O23 C45 H45B 109.7 . . ?
H45A C45 H45B 108.2 . . ?
C40 C70 H70 120.4 . . ?
C40 C70 C57 119(2) . . ?
C57 C70 H70 120.4 . . ?
C17 C57 C70 120(2) . . ?
C17 C57 H57 120.1 . . ?
C70 C57 H57 120.1 . . ?
C3F C9 H9A 109.5 . . ?
C3F C9 H9B 109.5 . . ?
H9A C9 H9B 108.0 . . ?
O3 C9 C3F 111(2) . . ?
O3 C9 H9A 109.5 . . ?
O3 C9 H9B 109.5 . . ?
C9 O3 C16 123(3) . . ?
C19 C1 H1 120.0 . . ?
C19 C1 C46 120.0 . . ?
C46 C1 H1 120.0 . . ?
C1 C19 C3D 109.1(17) . . ?
C2T C19 C3D 130.7(17) . . ?
C2T C19 C1 120.0 . . ?
C19 C2T C2K 121.5(18) . . ?
C19 C2T C2Z 120.0 . . ?
C2Z C2T C2K 118.2(18) . . ?
C2T C2Z H2Z 120.0 . . ?
C3C C2Z C2T 120.0 . . ?
C3C C2Z H2Z 120.0 . . ?
C2Z C3C H3C 120.0 . . ?
C2Z C3C C46 120.0 . . ?
C46 C3C H3C 120.0 . . ?
C1 C46 H46 120.0 . . ?
C3C C46 C1 120.0 . . ?
C3C C46 H46 120.0 . . ?
Cl6 C8 H8A 107.8 . . ?
Cl6 C8 H8B 107.8 . . ?
H8A C8 H8B 107.2 . . ?
C3 C8 Cl6 118(3) . . ?
C3 C8 H8A 107.8 . . ?
C3 C8 H8B 107.8 . . ?
C8 C3 Cl1 113(3) . . ?
C8 C3 H3A 109.0 . . ?
C8 C3 H3B 109.0 . . ?
Cl1 C3 H3A 109.0 . . ?
Cl1 C3 H3B 109.0 . . ?
H3A C3 H3B 107.8 . . ?
Cl2 C21 H21A 107.4 . . ?
Cl2 C21 H21B 107.4 . . ?
H21A C21 H21B 106.9 . . ?
C15 C21 Cl2 120(2) . . ?
C15 C21 H21A 107.4 . . ?
C15 C21 H21B 107.4 . . ?
Cl19 C15 H15A 110.6 . . ?
Cl19 C15 H15B 110.6 . . ?
C21 C15 Cl19 106(3) . . ?
C21 C15 H15A 110.6 . . ?
C21 C15 H15B 110.6 . . ?
H15A C15 H15B 108.8 . . ?

loop_
_geom_bond_atom_site_label_1
_geom_bond_atom_site_label_2
_geom_bond_distance
_geom_bond_site_symmetry_2
_geom_bond_publ_flag
S13 C43 1.73(2) . ?
S13 C2B 1.75(2) . ?
S C1W 1.68(2) . ?
S C2B 1.76(2) . ?
S3 C11 1.73(2) . ?
S3 C29 1.89(2) . ?
S4 C28 1.76(2) . ?
S4 C42 1.73(3) . ?
S1 C38 1.73(2) . ?
S1 C2M 1.75(3) . ?
S5 C28 1.79(2) . ?
S5 C2L 1.71(3) . ?
S6 C1L 1.71(2) . ?
S6 C2F 1.71(3) . ?
S9 C2A 1.78(2) . ?
S9 C2V 1.74(2) . ?
S10 C2I 1.75(2) . ?
S10 C3H 1.89(3) . ?
S7 C24 1.73(2) . ?
S7 C2P 1.77(2) . ?
S8 C24 1.76(2) . ?
S8 C2O 1.58(3) . ?
S2 C1L 1.80(2) . ?
S2 C2Q 1.79(3) . ?
O C2 1.33(2) . ?
O C13 1.53(2) . ?
F1 C1V 1.27(3) . ?
Cl2 C21 1.72(2) . ?
O42 C6 1.37(3) . ?
O42 C1R 1.48(2) . ?
O4 C1Q 1.405(19) . ?
O4 C23 1.39(2) . ?
C4 H4 0.9500 . ?
C4 C1S 1.35(3) . ?
C4 C23 1.39(2) . ?
N9 N11 1.34(2) . ?
N9 C6 1.29(2) . ?
N20 N13 1.31(2) . ?
N20 C2 1.35(2) . ?
N11 C38 1.33(2) . ?
O5 C5 1.46(2) . ?
O5 C1U 1.38(2) . ?
C5 H5A 0.9900 . ?
C5 H5B 0.9900 . ?
C5 C12 1.43(3) . ?
N13 C11 1.40(2) . ?
C2 N15 1.34(2) . ?
O14 C10 1.37(2) . ?
O14 C33 1.44(3) . ?
N15 N3 1.32(2) . ?
O16 C1H 1.35(2) . ?
O16 C3D 1.45(3) . ?
N3 C11 1.37(2) . ?
F C2X 1.36(3) . ?
O1 C2J 1.34(3) . ?
O1 C2K 1.51(3) . ?
O2 C26 1.34(2) . ?
O2 C3E 1.47(2) . ?
N6 C6 1.37(2) . ?
N6 N1 1.33(3) . ?
C41 C14 1.44(3) . ?
C41 C40 1.39(3) . ?
C41 C1Q 1.54(3) . ?
F12 C37 1.40(3) . ?
F4 C1Y 1.32(3) . ?
C7 C10 1.38(3) . ?
C7 C18 1.50(3) . ?
C7 C2E 1.40(3) . ?
F8 C1G 1.34(3) . ?
O10 C2U 1.46(3) . ?
O10 C36 1.35(3) . ?
F9 C1A 1.33(3) . ?
F6 C22 1.35(3) . ?
C10 C25 1.42(3) . ?
O12 C18 1.48(2) . ?
O12 C32 1.34(2) . ?
C12 C2H 1.37(3) . ?
C12 C2R 1.41(4) . ?
C13 H13A 0.9900 . ?
C13 H13B 0.9900 . ?
C13 C1S 1.55(2) . ?
C14 C17 1.39(3) . ?
C14 C2U 1.47(3) . ?
N2 N2D 1.33(2) . ?
N2 C32 1.36(2) . ?
C40 H40 0.9500 . ?
C40 C70 1.36(4) . ?
N1 C38 1.36(3) . ?
C17 H17 0.9500 . ?
C17 C57 1.36(4) . ?
C18 H18A 0.9900 . ?
C18 H18B 0.9900 . ?
Cl19 C15 1.72(3) . ?
F7 C39 1.40(3) . ?
C43 H43 0.9500 . ?
C43 C1W 1.36(3) . ?
N1C N1D 1.31(2) . ?
N1C C2I 1.34(3) . ?
N1D C26 1.34(2) . ?
C1E C1H 1.42(2) . ?
C1E C25 1.40(2) . ?
C1E C3E 1.51(2) . ?
C1F H1F 0.9500 . ?
C1F C1X 1.33(3) . ?
C1F C1Z 1.37(3) . ?
C1G C1V 1.37(3) . ?
C1G C31 1.40(4) . ?
C1H C2E 1.40(2) . ?
C1I C29 1.49(3) . ?
C1I C2N 1.35(3) . ?
C1I C30 1.39(3) . ?
C1K H1K 0.9500 . ?
C1K C27 1.32(4) . ?
C1K C34 1.36(5) . ?
C1A C1Y 1.36(3) . ?
C1A C31 1.37(4) . ?
C1L C24 1.38(3) . ?
N1M N1T 1.34(2) . ?
N1M C32 1.31(2) . ?
C1N H1N 0.9500 . ?
C1N C1O 1.37(2) . ?
C1N C1U 1.37(3) . ?
C1O C1R 1.47(3) . ?
C1O C23 1.44(3) . ?
N1P N21 1.31(2) . ?
N1P C2I 1.34(2) . ?
C1Q H1QA 0.9900 . ?
C1Q H1QB 0.9900 . ?
C1R H1RA 0.9900 . ?
C1R H1RB 0.9900 . ?
C1S C1U 1.41(3) . ?
N1T C2V 1.33(3) . ?
C1V C36 1.48(4) . ?
C1W H1W 0.9500 . ?
C1X H1X 0.9500 . ?
C1X C35 1.45(3) . ?
C1Y C36 1.39(4) . ?
C1Z C2Y 1.39(3) . ?
C1Z C3H 1.49(3) . ?
C20 C2C 1.38(3) . ?
C20 C2M 1.53(3) . ?
C20 C3M 1.34(4) . ?
N21 C26 1.33(2) . ?
C22 C2X 1.41(4) . ?
C22 C16 1.33(4) . ?
C25 H25 0.9500 . ?
C27 H27 0.9500 . ?
C27 C2H 1.39(3) . ?
C28 C2B 1.33(3) . ?
C29 H29A 0.9900 . ?
C29 H29B 0.9900 . ?
C2A H2AA 0.9900 . ?
C2A H2AB 0.9900 . ?
C2A C35 1.51(3) . ?
C2C H2C 0.9500 . ?
C2C C2N 1.35(3) . ?
N2D C2V 1.34(3) . ?
C2E H2E 0.9500 . ?
C2F H2F 0.9500 . ?
C2F C2Q 1.29(4) . ?
C2H H2H 0.9500 . ?
C2J C2X 1.40(4) . ?
C2J C37 1.40(4) . ?
C2K H2KA 0.9900 . ?
C2K H2KB 0.9900 . ?
C2K C2T 1.47(3) . ?
C2L H2L 0.9500 . ?
C2L C42 1.38(4) . ?
C2M H2MA 0.9900 . ?
C2M H2MB 0.9900 . ?
C2N H2N 0.9500 . ?
C2O H2O 0.9500 . ?
C2O C2P 1.45(4) . ?
C2P H2P 0.9500 . ?
C2Q H2Q 0.9500 . ?
C2R C34 1.43(4) . ?
C2R C45 1.72(4) . ?
C2U H2UA 0.9900 . ?
C2U H2UB 0.9900 . ?
C2W H2W 0.9500 . ?
C2W C2Y 1.44(3) . ?
C2W C35 1.39(3) . ?
C2Y H2Y 0.9500 . ?
C30 H30 0.9500 . ?
C30 C3M 1.40(4) . ?
C33 H33A 0.9900 . ?
C33 H33B 0.9900 . ?
C33 C3B 1.57(2) . ?
C34 H34 0.9500 . ?
C16 C39 1.37(4) . ?
C16 O3 1.34(3) . ?
C37 C39 1.26(4) . ?
C3B C1B 1.3900 . ?
C3B C3F 1.3900 . ?
C1B H1B 0.9500 . ?
C1B C3K 1.3900 . ?
C3K H3K 0.9500 . ?
C3K C44 1.3900 . ?
C44 H44 0.9500 . ?
C44 C3L 1.3900 . ?
C3L H3L 0.9500 . ?
C3L C3F 1.3900 . ?
C3F C9 1.60(2) . ?
C3D H3DA 0.9900 . ?
C3D H3DB 0.9900 . ?
C3D C19 1.48(3) . ?
C3E H3EA 0.9900 . ?
C3E H3EB 0.9900 . ?
C3H H3HA 0.9900 . ?
C3H H3HB 0.9900 . ?
C3M H3M 0.9500 . ?
C31 O23 1.34(3) . ?
C42 H42 0.9500 . ?
O23 C45 1.18(4) . ?
C45 H45A 0.9900 . ?
C45 H45B 0.9900 . ?
C70 H70 0.9500 . ?
C70 C57 1.51(4) . ?
C57 H57 0.9500 . ?
C9 H9A 0.9900 . ?
C9 H9B 0.9900 . ?
C9 O3 1.27(3) . ?
Cl6 C8 1.66(2) . ?
C1 H1 0.9500 . ?
C1 C19 1.3900 . ?
C1 C46 1.3900 . ?
C19 C2T 1.3900 . ?
C2T C2Z 1.3900 . ?
C2Z H2Z 0.9500 . ?
C2Z C3C 1.3900 . ?
C3C H3C 0.9500 . ?
C3C C46 1.3900 . ?
C46 H46 0.9500 . ?
C8 H8A 0.9900 . ?
C8 H8B 0.9900 . ?
C8 C3 1.53(3) . ?
Cl1 C3 1.61(5) . ?
C3 H3A 0.9900 . ?
C3 H3B 0.9900 . ?
C21 H21A 0.9900 . ?
C21 H21B 0.9900 . ?
C21 C15 1.46(3) . ?
C15 H15A 0.9900 . ?
C15 H15B 0.9900 . ?

loop_
_geom_torsion_atom_site_label_1
_geom_torsion_atom_site_label_2
_geom_torsion_atom_site_label_3
_geom_torsion_atom_site_label_4
_geom_torsion
_geom_torsion_site_symmetry_1
_geom_torsion_site_symmetry_2
_geom_torsion_site_symmetry_3
_geom_torsion_site_symmetry_4
_geom_torsion_publ_flag
S13 C43 C1W S -3(3) . . . . ?
S4 C28 C2B S13 -179.5(13) . . . . ?
S4 C28 C2B S -1(3) . . . . ?
S5 C28 C2B S13 0(3) . . . . ?
S5 C28 C2B S 178.6(13) . . . . ?
S5 C2L C42 S4 8(4) . . . . ?
S6 C1L C24 S7 1(4) . . . . ?
S6 C1L C24 S8 -176.5(15) . . . . ?
S6 C2F C2Q S2 -4(4) . . . . ?
S9 C2A C35 C1X -169.5(18) . . . . ?
S9 C2A C35 C2W 4(3) . . . . ?
S8 C2O C2P S7 7(3) . . . . ?
S2 C1L C24 S7 178.3(15) . . . . ?
S2 C1L C24 S8 1(3) . . . . ?
O C2 N15 N3 -178.2(14) . . . . ?
O C13 C1S C4 33(3) . . . . ?
O C13 C1S C1U -151.7(17) . . . . ?
F1 C1V C36 O10 -4(3) . . . . ?
F1 C1V C36 C1Y 178(2) . . . . ?
Cl2 C21 C15 Cl19 -178(3) . . . . ?
C4 C1S C1U O5 172.3(18) . . . . ?
C4 C1S C1U C1N -5(3) . . . . ?
N9 N11 C38 S1 178.8(12) . . . . ?
N9 N11 C38 N1 0(2) . . . . ?
N20 N13 C11 S3 -176.8(13) . . . . ?
N20 N13 C11 N3 0(3) . . . . ?
N20 C2 N15 N3 4(2) . . . . ?
N11 N9 C6 O42 -179.3(13) . . . . ?
N11 N9 C6 N6 -3(3) . . . . ?
O5 C5 C12 C2H 107(2) . . . . ?
O5 C5 C12 C2R -82(3) . . . . ?
C5 O5 C1U C1N 18(3) . . . . ?
C5 O5 C1U C1S -158.8(19) . . . . ?
C5 C12 C2H C27 175.5(19) . . . . ?
C5 C12 C2R C34 -175(3) . . . . ?
C5 C12 C2R C45 -1(4) . . . . ?
N13 N20 C2 O 178.9(14) . . . . ?
N13 N20 C2 N15 -4(2) . . . . ?
C2 O C13 C1S 77.7(19) . . . . ?
C2 N20 N13 C11 2(2) . . . . ?
C2 N15 N3 C11 -3(2) . . . . ?
O14 C10 C25 C1E -174.4(18) . . . . ?
O14 C33 C3B C1B 107.6(15) . . . . ?
O14 C33 C3B C3F -76.3(18) . . . . ?
N15 N3 C11 S3 177.6(13) . . . . ?
N15 N3 C11 N13 1(3) . . . . ?
O16 C1H C2E C7 -171.9(18) . . . . ?
O16 C3D C19 C1 97(2) . . . . ?
O16 C3D C19 C2T -89(2) . . . . ?
O1 C2J C2X F 1(4) . . . . ?
O1 C2J C2X C22 -180(3) . . . . ?
O1 C2J C37 F12 -3(4) . . . . ?
O1 C2J C37 C39 179(3) . . . . ?
O1 C2K C2T C19 85(2) . . . . ?
O1 C2K C2T C2Z -102(2) . . . . ?
N6 N1 C38 S1 -179.5(14) . . . . ?
N6 N1 C38 N11 0(3) . . . . ?
C41 C14 C17 C57 4(3) . . . . ?
C41 C14 C2U O10 90(2) . . . . ?
C41 C40 C70 C57 2(3) . . . . ?
C6 O42 C1R C1O 73(2) . . . . ?
C6 N9 N11 C38 2(2) . . . . ?
C6 N6 N1 C38 0(2) . . . . ?
F12 C37 C39 F7 6(4) . . . . ?
F12 C37 C39 C16 178(3) . . . . ?
F4 C1Y C36 O10 -1(4) . . . . ?
F4 C1Y C36 C1V 177(2) . . . . ?
C7 C10 C25 C1E 1(3) . . . . ?
F8 C1G C1V F1 -3(4) . . . . ?
F8 C1G C1V C36 177(2) . . . . ?
F8 C1G C31 C1A -175(3) . . . . ?
F8 C1G C31 O23 -14(5) . . . . ?
F9 C1A C1Y F4 6(4) . . . . ?
F9 C1A C1Y C36 -179(2) . . . . ?
F9 C1A C31 C1G 178(3) . . . . ?
F9 C1A C31 O23 14(4) . . . . ?
F6 C22 C2X F -2(4) . . . . ?
F6 C22 C2X C2J 179(2) . . . . ?
F6 C22 C16 C39 179(3) . . . . ?
F6 C22 C16 O3 -4(6) . . . . ?
C10 O14 C33 C3B 143.2(17) . . . . ?
C10 C7 C18 O12 -147.7(19) . . . . ?
C10 C7 C2E C1H -2(3) . . . . ?
C11 S3 C29 C1I -82.1(19) . . . . ?
C12 C2R C34 C1K 1(6) . . . . ?
C12 C2R C45 O23 79(4) . . . . ?
C13 O C2 N20 -1(2) . . . . ?
C13 O C2 N15 -178.6(13) . . . . ?
C13 C1S C1U O5 -3(3) . . . . ?
C13 C1S C1U C1N 180(2) . . . . ?
C14 C41 C40 C70 0(3) . . . . ?
C14 C41 C1Q O4 -96(2) . . . . ?
C14 C17 C57 C70 -3(3) . . . . ?
N2 N2D C2V S9 176.6(14) . . . . ?
N2 N2D C2V N1T -8(3) . . . . ?
C40 C41 C14 C17 -3(3) . . . . ?
C40 C41 C14 C2U 175(2) . . . . ?
C40 C41 C1Q O4 88(2) . . . . ?
C40 C70 C57 C17 0(3) . . . . ?
N1 N6 C6 O42 178.8(15) . . . . ?
N1 N6 C6 N9 2(3) . . . . ?
C17 C14 C2U O10 -92(2) . . . . ?
C18 C7 C10 O14 -6(3) . . . . ?
C18 C7 C10 C25 179(2) . . . . ?
C18 C7 C2E C1H 178(2) . . . . ?
C18 O12 C32 N2 -179.2(14) . . . . ?
C18 O12 C32 N1M -3(2) . . . . ?
C38 S1 C2M C20 -81(2) . . . . ?
C43 S13 C2B S 2.6(16) . . . . ?
C43 S13 C2B C28 -178(2) . . . . ?
N1C N1D C26 O2 178.0(15) . . . . ?
N1C N1D C26 N21 -4(3) . . . . ?
N1D N1C C2I S10 -176.5(13) . . . . ?
N1D N1C C2I N1P 6(3) . . . . ?
C1E C1H C2E C7 6(3) . . . . ?
C1F C1X C35 C2A -179(3) . . . . ?
C1F C1X C35 C2W 8(4) . . . . ?
C1F C1Z C2Y C2W 0(4) . . . . ?
C1F C1Z C3H S10 -62(3) . . . . ?
C1G C1V C36 O10 176(2) . . . . ?
C1G C1V C36 C1Y -2(4) . . . . ?
C1G C31 O23 C45 48(5) . . . . ?
C1H O16 C3D C19 158.6(19) . . . . ?
C1H C1E C25 C10 4(3) . . . . ?
C1H C1E C3E O2 -167.4(16) . . . . ?
C1I C30 C3M C20 5(5) . . . . ?
C1K C27 C2H C12 -2(3) . . . . ?
C1A C1Y C36 O10 -176(2) . . . . ?
C1A C1Y C36 C1V 2(4) . . . . ?
C1A C31 O23 C45 -149(3) . . . . ?
C1L S6 C2F C2Q -2(3) . . . . ?
C1L S2 C2Q C2F 7(3) . . . . ?
N1M N1T C2V S9 -176.3(13) . . . . ?
N1M N1T C2V N2D 8(3) . . . . ?
C1N C1O C1R O42 19(4) . . . . ?
C1N C1O C23 O4 173.6(18) . . . . ?
C1N C1O C23 C4 -11(3) . . . . ?
C1O C1N C1U O5 -174(2) . . . . ?
C1O C1N C1U C1S 3(3) . . . . ?
N1P N21 C26 O2 -178.7(15) . . . . ?
N1P N21 C26 N1D 3(3) . . . . ?
C1Q O4 C23 C4 -6(3) . . . . ?
C1Q O4 C23 C1O 169.1(19) . . . . ?
C1Q C41 C14 C17 -178.5(18) . . . . ?
C1Q C41 C14 C2U 0(3) . . . . ?
C1Q C41 C40 C70 175.7(18) . . . . ?
C1R O42 C6 N9 5(2) . . . . ?
C1R O42 C6 N6 -171.7(14) . . . . ?
C1R C1O C23 O4 2(3) . . . . ?
C1R C1O C23 C4 177(2) . . . . ?
C1S C4 C23 O4 -175.4(18) . . . . ?
C1S C4 C23 C1O 10(3) . . . . ?
N1T N1M C32 O12 179.4(15) . . . . ?
N1T N1M C32 N2 -5(3) . . . . ?
C1U O5 C5 C12 140(2) . . . . ?
C1U C1N C1O C1R 176(2) . . . . ?
C1U C1N C1O C23 4(3) . . . . ?
C1V C1G C31 C1A 0(4) . . . . ?
C1V C1G C31 O23 161(3) . . . . ?
C1W S C2B S13 -3.8(17) . . . . ?
C1W S C2B C28 177(2) . . . . ?
C1X C1F C1Z C2Y 0(4) . . . . ?
C1X C1F C1Z C3H -171(3) . . . . ?
C1Y C1A C31 C1G 0(4) . . . . ?
C1Y C1A C31 O23 -165(3) . . . . ?
C1Z C1F C1X C35 -4(4) . . . . ?
C20 C2C C2N C1I 0(4) . . . . ?
N21 N1P C2I S10 176.2(13) . . . . ?
N21 N1P C2I N1C -7(3) . . . . ?
C22 C16 C39 F7 180(3) . . . . ?
C22 C16 C39 C37 8(5) . . . . ?
C22 C16 O3 C9 46(5) . . . . ?
C23 O4 C1Q C41 165.4(18) . . . . ?
C23 C4 C1S C13 173.0(19) . . . . ?
C23 C4 C1S C1U -2(3) . . . . ?
C23 C1O C1R O42 -170.3(18) . . . . ?
C24 S7 C2P C2O 0(2) . . . . ?
C24 S8 C2O C2P -10(2) . . . . ?
C25 C1E C1H O16 170.9(17) . . . . ?
C25 C1E C1H C2E -8(3) . . . . ?
C25 C1E C3E O2 20(3) . . . . ?
C26 O2 C3E C1E 77(2) . . . . ?
C27 C1K C34 C2R 1(6) . . . . ?
C28 S4 C42 C2L -3(3) . . . . ?
C28 S5 C2L C42 -8(3) . . . . ?
C29 S3 C11 N13 3.4(17) . . . . ?
C29 S3 C11 N3 -173.5(15) . . . . ?
C29 C1I C2N C2C 174(3) . . . . ?
C29 C1I C30 C3M -177(3) . . . . ?
C2A S9 C2V N1T 6.1(18) . . . . ?
C2A S9 C2V N2D -178.0(16) . . . . ?
C2B S13 C43 C1W 0(2) . . . . ?
C2B S C1W C43 4(2) . . . . ?
C2C C20 C2M S1 124(2) . . . . ?
C2C C20 C3M C30 -6(4) . . . . ?
N2D N2 C32 O12 -178.6(15) . . . . ?
N2D N2 C32 N1M 5(3) . . . . ?
C2E C7 C10 O14 173.4(18) . . . . ?
C2E C7 C10 C25 -2(3) . . . . ?
C2E C7 C18 O12 33(3) . . . . ?
C2F S6 C1L S2 7.0(16) . . . . ?
C2F S6 C1L C24 -175(2) . . . . ?
C2H C12 C2R C34 -3(4) . . . . ?
C2H C12 C2R C45 171(2) . . . . ?
C2I S10 C3H C1Z -80.2(19) . . . . ?
C2I N1C N1D C26 -1(2) . . . . ?
C2I N1P N21 C26 2(2) . . . . ?
C2J O1 C2K C2T -123(3) . . . . ?
C2J C37 C39 F7 -176(3) . . . . ?
C2J C37 C39 C16 -4(5) . . . . ?
C2K O1 C2J C2X 140(2) . . . . ?
C2K O1 C2J C37 -37(4) . . . . ?
C2K C2T C2Z C3C -173.0(15) . . . . ?
C2L S5 C28 S4 5.3(17) . . . . ?
C2L S5 C28 C2B -174(2) . . . . ?
C2M S1 C38 N11 3.9(17) . . . . ?
C2M S1 C38 N1 -176.9(15) . . . . ?
C2M C20 C2C C2N 179(3) . . . . ?
C2M C20 C3M C30 179(3) . . . . ?
C2N C1I C29 S3 11(3) . . . . ?
C2N C1I C30 C3M -1(4) . . . . ?
C2O S8 C24 S7 9(2) . . . . ?
C2O S8 C24 C1L -173(2) . . . . ?
C2P S7 C24 S8 -5.9(19) . . . . ?
C2P S7 C24 C1L 177(2) . . . . ?
C2Q S2 C1L S6 -8.0(16) . . . . ?
C2Q S2 C1L C24 174(2) . . . . ?
C2R C12 C2H C27 4(3) . . . . ?
C2U O10 C36 C1V 133(2) . . . . ?
C2U O10 C36 C1Y -49(4) . . . . ?
C2U C14 C17 C57 -174(2) . . . . ?
C2V S9 C2A C35 -79(2) . . . . ?
C2X C22 C16 C39 -9(5) . . . . ?
C2X C22 C16 O3 168(3) . . . . ?
C2X C2J C37 F12 179(2) . . . . ?
C2X C2J C37 C39 1(4) . . . . ?
C2Y C1Z C3H S10 127(2) . . . . ?
C2Y C2W C35 C1X -7(4) . . . . ?
C2Y C2W C35 C2A 180(2) . . . . ?
C30 C1I C29 S3 -173.1(19) . . . . ?
C30 C1I C2N C2C -1(4) . . . . ?
C32 O12 C18 C7 73(2) . . . . ?
C32 N2 N2D C2V 1(2) . . . . ?
C32 N1M N1T C2V -2(2) . . . . ?
C33 O14 C10 C7 -160.0(19) . . . . ?
C33 O14 C10 C25 16(3) . . . . ?
C33 C3B C1B C3K 176.3(14) . . . . ?
C33 C3B C3F C3L -176.0(15) . . . . ?
C33 C3B C3F C9 -9(2) . . . . ?
C34 C1K C27 C2H -1(4) . . . . ?
C34 C2R C45 O23 -108(4) . . . . ?
C35 C2W C2Y C1Z 3(4) . . . . ?
C36 O10 C2U C14 -119(2) . . . . ?
C16 C22 C2X F -174(3) . . . . ?
C16 C22 C2X C2J 6(5) . . . . ?
C37 C2J C2X F 179(2) . . . . ?
C37 C2J C2X C22 -2(4) . . . . ?
C39 C16 O3 C9 -138(3) . . . . ?
C3B C1B C3K C44 0.0 . . . . ?
C3B C3F C9 O3 74(3) . . . . ?
C1B C3B C3F C3L 0.0 . . . . ?
C1B C3B C3F C9 166.9(18) . . . . ?
C1B C3K C44 C3L 0.0 . . . . ?
C3K C44 C3L C3F 0.0 . . . . ?
C44 C3L C3F C3B 0.0 . . . . ?
C44 C3L C3F C9 -167.2(17) . . . . ?
C3L C3F C9 O3 -119(2) . . . . ?
C3F C3B C1B C3K 0.0 . . . . ?
C3F C9 O3 C16 -169(2) . . . . ?
C3D O16 C1H C1E 167(2) . . . . ?
C3D O16 C1H C2E -15(3) . . . . ?
C3D C19 C2T C2K 0(2) . . . . ?
C3D C19 C2T C2Z -173.1(19) . . . . ?
C3E O2 C26 N1D -179.5(14) . . . . ?
C3E O2 C26 N21 2(2) . . . . ?
C3E C1E C1H O16 -2(3) . . . . ?
C3E C1E C1H C2E 179.5(18) . . . . ?
C3E C1E C25 C10 176.6(19) . . . . ?
C3H S10 C2I N1C -172.6(14) . . . . ?
C3H S10 C2I N1P 4.8(18) . . . . ?
C3H C1Z C2Y C2W 173(2) . . . . ?
C3M C20 C2C C2N 4(4) . . . . ?
C3M C20 C2M S1 -61(3) . . . . ?
C31 C1G C1V F1 -178(3) . . . . ?
C31 C1G C1V C36 2(4) . . . . ?
C31 C1A C1Y F4 -176(2) . . . . ?
C31 C1A C1Y C36 0(4) . . . . ?
C31 O23 C45 C2R 177(2) . . . . ?
C42 S4 C28 S5 -2.0(18) . . . . ?
C42 S4 C28 C2B 177(2) . . . . ?
C45 C2R C34 C1K -173(3) . . . . ?
O3 C16 C39 F7 3(4) . . . . ?
O3 C16 C39 C37 -169(3) . . . . ?
Cl6 C8 C3 Cl1 180(4) . . . . ?
C1 C19 C2T C2K 172.8(15) . . . . ?
C1 C19 C2T C2Z 0.0 . . . . ?
C19 C1 C46 C3C 0.0 . . . . ?
C19 C2T C2Z C3C 0.0 . . . . ?
C2T C2Z C3C C46 0.0 . . . . ?
C2Z C3C C46 C1 0.0 . . . . ?
C46 C1 C19 C3D 174.5(16) . . . . ?
C46 C1 C19 C2T 0.0 . . . . ?

loop_
_twin_individual_id
_twin_individual_mass_fraction_refined
1 0.803(3)
2 0.197(3)
